data_1576180
loop_
_publ_author_name
'Mao, Xiaofeng'
'Zhang, Jie'
'Xie, Zuowei'

_publ_section_title
;
 Regioselective C(sp<sup>3</sup>)-H borylation <i>via</i> a diarylboryl
 anion surrogate in sp<sup>2</sup>-sp<sup>3</sup> diboranes(5).
;
_journal_issue 47
_journal_name_full 'Chemical science'
_journal_page_first 22314
_journal_page_last 22321
_journal_paper_doi 10.1039/d5sc07180a
_journal_volume 16
_journal_year 2025
_chemical_formula_sum 'C53 H72 B2 Li N O4'
_chemical_formula_weight 815.67
_space_group_crystal_system monoclinic
_space_group_IT_number 14
_space_group_name_Hall '-P 2ybc'
_space_group_name_H-M_alt 'P 1 21/c 1'
_atom_sites_solution_hydrogens mixed
_audit_creation_method SHELXL-2018/3
_audit_update_record
;
2025-07-26 deposited with the CCDC.	2025-11-04 downloaded from the CCDC.
;
_cell_angle_alpha 90
_cell_angle_beta 107.790(4)
_cell_angle_gamma 90
_cell_formula_units_Z 8
_cell_length_a 34.596(3)
_cell_length_b 12.0674(11)
_cell_length_c 24.239(2)
_cell_measurement_reflns_used 1842
_cell_measurement_temperature 114(2)
_cell_measurement_theta_max 68.937
_cell_measurement_theta_min 2.683
_cell_volume 9635.5(15)
_computing_cell_refinement 'BRUKER D8VENTURE DIFFRACTOMETER'
_computing_data_collection 'BRUKER D8VENTURE DIFFRACTOMETER'
_computing_data_reduction 'BRUKER D8VENTURE DIFFRACTOMETER'
_computing_structure_refinement 'SHELXL-2018/3 (Sheldrick, 2018)'
_computing_structure_solution 'SHELXT 2014/5 (Sheldrick, 2014)'
_diffrn_ambient_temperature 114(2)
_diffrn_measured_fraction_theta_full 0.990
_diffrn_measured_fraction_theta_max 0.980
_diffrn_measurement_device_type 'BRUKER D8VENTURE DIFFRACTOMETER'
_diffrn_measurement_method 'PHI & OMEGA SCAN'
_diffrn_radiation_type CuK\a
_diffrn_radiation_wavelength 1.54178
_diffrn_reflns_av_R_equivalents 0.0604
_diffrn_reflns_av_unetI/netI 0.0364
_diffrn_reflns_Laue_measured_fraction_full 0.990
_diffrn_reflns_Laue_measured_fraction_max 0.980
_diffrn_reflns_limit_h_max 41
_diffrn_reflns_limit_h_min -41
_diffrn_reflns_limit_k_max 13
_diffrn_reflns_limit_k_min -14
_diffrn_reflns_limit_l_max 29
_diffrn_reflns_limit_l_min -29
_diffrn_reflns_number 147344
_diffrn_reflns_point_group_measured_fraction_full 0.990
_diffrn_reflns_point_group_measured_fraction_max 0.980
_diffrn_reflns_theta_full 67.679
_diffrn_reflns_theta_max 68.937
_diffrn_reflns_theta_min 2.683
_exptl_absorpt_coefficient_mu 0.522
_exptl_absorpt_correction_T_max 0.7531
_exptl_absorpt_correction_T_min 0.5091
_exptl_absorpt_correction_type multi-scan
_exptl_absorpt_process_details
; 
 SADABS 2016/2: Krause, L., Herbst-Irmer, R., Sheldrick G.M. & Stalke D.,
 J. Appl. Cryst. 48 (2015) 3-10
;
_exptl_crystal_colour colourless
_exptl_crystal_density_diffrn 1.125
_exptl_crystal_description block
_exptl_crystal_F_000 3536
_exptl_crystal_size_max 0.500
_exptl_crystal_size_mid 0.400
_exptl_crystal_size_min 0.300
_refine_diff_density_max 0.423
_refine_diff_density_min -0.272
_refine_diff_density_rms 0.045
_refine_ls_extinction_method none
_refine_ls_goodness_of_fit_ref 1.113
_refine_ls_hydrogen_treatment mixed
_refine_ls_matrix_type full
_refine_ls_number_parameters 1479
_refine_ls_number_reflns 17543
_refine_ls_number_restraints 3229
_refine_ls_restrained_S_all 1.089
_refine_ls_R_factor_all 0.0682
_refine_ls_R_factor_gt 0.0617
_refine_ls_shift/su_max 0.000
_refine_ls_shift/su_mean 0.000
_refine_ls_structure_factor_coef Fsqd
_refine_ls_weighting_details 'w=1/[\s^2^(Fo^2^)+(0.0402P)^2^+7.8050P] where P=(Fo^2^+2Fc^2^)/3'
_refine_ls_weighting_scheme calc
_refine_ls_wR_factor_gt 0.1464
_refine_ls_wR_factor_ref 0.1514
_reflns_Friedel_coverage 0.000
_reflns_number_gt 15642
_reflns_number_total 17543
_reflns_threshold_expression 'I > 2\s(I)'
_cod_data_source_file d5sc07180a2.cif
_cod_data_source_block '[2d]Li'
_cod_depositor_comments 'Adding full bibliography for 1576174--1576180.cif.'
_cod_original_cell_volume 9635.4(16)
_cod_original_sg_symbol_H-M 'P 21/c'
_cod_database_code 1576180
_shelx_shelxl_version_number 2018/3
_shelx_space_group_comment
;
The symmetry employed for this shelxl refinement is uniquely defined
by the following loop, which should always be used as a source of
symmetry information in preference to the above space-group names.
They are only intended as comments.
;
_shelx_estimated_absorpt_t_min 0.780
_shelx_estimated_absorpt_t_max 0.859

loop_
_space_group_symop_operation_xyz
'x, y, z'
'-x, y+1/2, -z+1/2'
'-x, -y, -z'
'x, -y-1/2, z-1/2'

loop_
_atom_site_label
_atom_site_type_symbol
_atom_site_fract_x
_atom_site_fract_y
_atom_site_fract_z
_atom_site_U_iso_or_equiv
_atom_site_adp_type
_atom_site_occupancy
_atom_site_site_symmetry_order
_atom_site_calc_flag
_atom_site_refinement_flags_posn
_atom_site_refinement_flags_adp
_atom_site_refinement_flags_occupancy
_atom_site_disorder_assembly
_atom_site_disorder_group
H6 H 0.4114(5) 0.2260(15) 0.5218(8) 0.033(5) Uiso 1 1 d D . . . .
H7 H 0.1660(5) 0.8835(16) 0.6969(9) 0.036(6) Uiso 1 1 d D . . . .
N1 N 0.28322(5) 0.43939(14) 0.41833(8) 0.0412(4) Uani 1 1 d . . . . .
N2 N 0.05516(5) 0.66769(14) 0.55139(8) 0.0421(4) Uani 1 1 d . . . . .
C1 C 0.42253(5) 0.25306(15) 0.43202(8) 0.0276(4) Uani 1 1 d . . . . .
C2 C 0.44284(6) 0.15094(16) 0.43947(8) 0.0313(4) Uani 1 1 d . . . . .
H2 H 0.445030 0.109705 0.473678 0.038 Uiso 1 1 calc R U . . .
C3 C 0.45987(6) 0.10727(18) 0.39933(9) 0.0386(5) Uani 1 1 d . . . . .
H3 H 0.473853 0.038454 0.406560 0.046 Uiso 1 1 calc R U . . .
C4 C 0.45633(7) 0.16473(19) 0.34870(9) 0.0430(5) Uani 1 1 d . . . . .
H4 H 0.467676 0.135750 0.320631 0.052 Uiso 1 1 calc R U . . .
C5 C 0.43602(7) 0.26509(18) 0.33950(9) 0.0400(5) Uani 1 1 d . . . . .
H5 H 0.433284 0.304098 0.304469 0.048 Uiso 1 1 calc R U . . .
C6 C 0.41947(6) 0.31064(16) 0.37999(8) 0.0320(4) Uani 1 1 d . . . . .
C7 C 0.39766(7) 0.41994(17) 0.36602(9) 0.0391(5) Uani 1 1 d . . . . .
H7A H 0.403356 0.453389 0.332488 0.059 Uiso 1 1 calc R U . . .
H7B H 0.407058 0.469635 0.399434 0.059 Uiso 1 1 calc R U . . .
H7C H 0.368371 0.407914 0.357056 0.059 Uiso 1 1 calc R U . . .
C8 C 0.42828(5) 0.41097(15) 0.51365(7) 0.0277(4) Uani 1 1 d . . . . .
C9 C 0.40900(6) 0.51422(16) 0.50666(8) 0.0324(4) Uani 1 1 d . . . . .
H9 H 0.380748 0.517471 0.486622 0.039 Uiso 1 1 calc R U . . .
C10 C 0.42924(7) 0.61226(17) 0.52768(9) 0.0408(5) Uani 1 1 d . . . . .
H10 H 0.414984 0.680691 0.521491 0.049 Uiso 1 1 calc R U . . .
C11 C 0.47031(7) 0.60959(19) 0.55769(9) 0.0442(5) Uani 1 1 d . . . . .
H11 H 0.484655 0.676064 0.571724 0.053 Uiso 1 1 calc R U . . .
C12 C 0.49004(6) 0.50870(18) 0.56686(9) 0.0404(5) Uani 1 1 d . . . . .
H12 H 0.518088 0.506543 0.588129 0.048 Uiso 1 1 calc R U . . .
C13 C 0.47010(6) 0.40997(16) 0.54591(8) 0.0319(4) Uani 1 1 d . . . . .
C14 C 0.49465(6) 0.30474(18) 0.55832(9) 0.0372(4) Uani 1 1 d . . . . .
H14A H 0.496274 0.273025 0.521874 0.056 Uiso 1 1 calc R U . . .
H14B H 0.481589 0.251550 0.577489 0.056 Uiso 1 1 calc R U . . .
H14C H 0.522068 0.321167 0.583676 0.056 Uiso 1 1 calc R U . . .
C15 C 0.36441(6) 0.07943(15) 0.50827(8) 0.0285(4) Uani 1 1 d . . . . .
C16 C 0.32729(6) 0.03930(16) 0.47137(9) 0.0332(4) Uani 1 1 d . . . . .
H16 H 0.308676 0.090889 0.447868 0.040 Uiso 1 1 calc R U . . .
C17 C 0.31654(7) -0.07177(17) 0.46761(9) 0.0400(5) Uani 1 1 d . . . . .
H17 H 0.291155 -0.094965 0.441947 0.048 Uiso 1 1 calc R U . . .
C18 C 0.34309(7) -0.14873(17) 0.50156(10) 0.0434(5) Uani 1 1 d . . . . .
H18 H 0.336031 -0.225004 0.499826 0.052 Uiso 1 1 calc R U . . .
C19 C 0.38005(7) -0.11267(17) 0.53800(9) 0.0403(5) Uani 1 1 d . . . . .
H19 H 0.398258 -0.165366 0.561296 0.048 Uiso 1 1 calc R U . . .
C20 C 0.39140(6) -0.00143(16) 0.54161(8) 0.0323(4) Uani 1 1 d . . . . .
C21 C 0.43225(6) 0.02969(17) 0.58276(9) 0.0389(5) Uani 1 1 d . . . . .
H21A H 0.448533 0.065799 0.561198 0.058 Uiso 1 1 calc R U . . .
H21B H 0.446237 -0.037207 0.601663 0.058 Uiso 1 1 calc R U . . .
H21C H 0.428531 0.080728 0.612182 0.058 Uiso 1 1 calc R U . . .
C22 C 0.37057(6) 0.25293(14) 0.58035(8) 0.0288(4) Uani 1 1 d . . . . .
C23 C 0.40516(6) 0.28744(16) 0.62448(8) 0.0339(4) Uani 1 1 d . . . . .
H23 H 0.430431 0.289111 0.616645 0.041 Uiso 1 1 calc R U . . .
C24 C 0.40417(7) 0.31928(19) 0.67910(9) 0.0432(5) Uani 1 1 d . . . . .
H24 H 0.428334 0.342891 0.707520 0.052 Uiso 1 1 calc R U . . .
C25 C 0.36802(8) 0.31650(19) 0.69191(10) 0.0469(5) Uani 1 1 d . . . . .
H25 H 0.367101 0.336204 0.729428 0.056 Uiso 1 1 calc R U . . .
C26 C 0.33307(7) 0.28453(18) 0.64923(10) 0.0443(5) Uani 1 1 d . . . . .
H26 H 0.308065 0.283382 0.657835 0.053 Uiso 1 1 calc R U . . .
C27 C 0.33357(6) 0.25392(16) 0.59386(9) 0.0349(4) Uani 1 1 d . . . . .
C28 C 0.29403(6) 0.2223(2) 0.54919(11) 0.0457(5) Uani 1 1 d . . . . .
H28A H 0.292475 0.257183 0.512057 0.068 Uiso 1 1 calc R U . . .
H28B H 0.271258 0.247695 0.562010 0.068 Uiso 1 1 calc R U . . .
H28C H 0.292708 0.141609 0.544535 0.068 Uiso 1 1 calc R U . . .
C29 C 0.35454(5) 0.30279(14) 0.46660(8) 0.0269(4) Uani 1 1 d . . . . .
H29 H 0.345808 0.370586 0.483334 0.032 Uiso 1 1 calc R U . . .
C30 C 0.32698(5) 0.28346(15) 0.40703(8) 0.0297(4) Uani 1 1 d . . . . .
C31 C 0.33388(6) 0.20127(16) 0.36998(8) 0.0329(4) Uani 1 1 d . . . . .
H31 H 0.355362 0.149978 0.384974 0.039 Uiso 1 1 calc R U . . .
C32 C 0.31056(6) 0.19225(18) 0.31246(9) 0.0405(5) Uani 1 1 d . . . . .
H32 H 0.316762 0.136812 0.288647 0.049 Uiso 1 1 calc R U . . .
C33 C 0.27822(7) 0.2636(2) 0.28942(10) 0.0508(6) Uani 1 1 d . . . . .
H33 H 0.262341 0.258193 0.249892 0.061 Uiso 1 1 calc R U . . .
C34 C 0.26964(7) 0.34221(19) 0.32501(10) 0.0494(6) Uani 1 1 d . . . . .
H34 H 0.247123 0.390195 0.309826 0.059 Uiso 1 1 calc R U . . .
C35 C 0.29316(6) 0.35352(16) 0.38297(9) 0.0364(4) Uani 1 1 d . . . . .
C36 C 0.29274(10) 0.5491(2) 0.40168(12) 0.0672(8) Uani 1 1 d . . . . .
H36A H 0.274000 0.567954 0.363536 0.101 Uiso 1 1 calc R U . . .
H36B H 0.320666 0.550089 0.399944 0.101 Uiso 1 1 calc R U . . .
H36C H 0.289965 0.603390 0.430306 0.101 Uiso 1 1 calc R U . . .
C37 C 0.24146(7) 0.4340(2) 0.41917(13) 0.0657(8) Uani 1 1 d . . . . .
H37A H 0.223156 0.453745 0.380870 0.099 Uiso 1 1 calc R U . . .
H37B H 0.237644 0.485938 0.448134 0.099 Uiso 1 1 calc R U . . .
H37C H 0.235395 0.358548 0.429058 0.099 Uiso 1 1 calc R U . . .
B3 B 0.16473(7) 0.79790(19) 0.66062(10) 0.0353(5) Uani 1 1 d D . . . .
C38 C 0.1968(2) 0.7098(5) 0.6984(2) 0.0399(11) Uani 0.758(5) 1 d D U P A 1
C39 C 0.18905(18) 0.5981(4) 0.6917(3) 0.0502(12) Uani 0.758(5) 1 d D U P A 1
H39 H 0.164435 0.573491 0.664646 0.060 Uiso 0.758(5) 1 calc R U P A 1
C40 C 0.21681(18) 0.5196(4) 0.7241(2) 0.0654(13) Uani 0.758(5) 1 d D U P A 1
H40 H 0.211280 0.442568 0.718740 0.078 Uiso 0.758(5) 1 calc R U P A 1
C41 C 0.25165(18) 0.5557(5) 0.7632(2) 0.0688(14) Uani 0.758(5) 1 d D U P A 1
H41 H 0.269870 0.502777 0.786324 0.083 Uiso 0.758(5) 1 calc R U P A 1
C42 C 0.26144(11) 0.6665(4) 0.77049(18) 0.0620(10) Uani 0.758(5) 1 d D U P A 1
H42 H 0.286231 0.688950 0.797915 0.074 Uiso 0.758(5) 1 calc R U P A 1
C43 C 0.23495(11) 0.7456(4) 0.73759(15) 0.0468(9) Uani 0.758(5) 1 d D U P A 1
C44 C 0.24858(8) 0.8642(3) 0.74395(13) 0.0501(8) Uani 0.758(5) 1 d D U P A 1
H44A H 0.250774 0.891210 0.706893 0.075 Uiso 0.758(5) 1 calc R U P A 1
H44B H 0.275106 0.869589 0.773625 0.075 Uiso 0.758(5) 1 calc R U P A 1
H44C H 0.228773 0.909250 0.755473 0.075 Uiso 0.758(5) 1 calc R U P A 1
C38' C 0.1992(6) 0.7189(12) 0.7123(7) 0.037(3) Uani 0.242(5) 1 d D U P A 2
C39' C 0.2299(3) 0.7590(9) 0.7605(6) 0.050(3) Uani 0.242(5) 1 d D U P A 2
H39' H 0.230995 0.836661 0.767183 0.060 Uiso 0.242(5) 1 calc R U P A 2
C40' C 0.2594(3) 0.6928(9) 0.7999(7) 0.060(3) Uani 0.242(5) 1 d D U P A 2
H40' H 0.278067 0.725311 0.833086 0.072 Uiso 0.242(5) 1 calc R U P A 2
C41' C 0.2608(4) 0.5808(9) 0.7897(6) 0.046(3) Uani 0.242(5) 1 d D U P A 2
H41' H 0.281757 0.537394 0.814891 0.055 Uiso 0.242(5) 1 calc R U P A 2
C42' C 0.2317(5) 0.5288(12) 0.7428(7) 0.047(3) Uani 0.242(5) 1 d D U P A 2
H42' H 0.231704 0.450902 0.737015 0.057 Uiso 0.242(5) 1 calc R U P A 2
C43' C 0.2024(5) 0.5993(11) 0.7043(8) 0.037(3) Uani 0.242(5) 1 d D U P A 2
C44' C 0.1768(3) 0.5395(9) 0.6548(5) 0.057(3) Uani 0.242(5) 1 d D U P A 2
H44D H 0.185574 0.555233 0.620824 0.085 Uiso 0.242(5) 1 calc R U P A 2
H44E H 0.148542 0.562975 0.647234 0.085 Uiso 0.242(5) 1 calc R U P A 2
H44F H 0.179011 0.459797 0.662929 0.085 Uiso 0.242(5) 1 calc R U P A 2
C45 C 0.18076(12) 0.8532(4) 0.60994(17) 0.0330(7) Uani 0.825(3) 1 d D U P A 1
C46 C 0.19662(9) 0.9611(3) 0.61421(12) 0.0443(7) Uani 0.825(3) 1 d D U P A 1
H46 H 0.193272 1.008050 0.643882 0.053 Uiso 0.825(3) 1 calc R U P A 1
C47 C 0.21696(10) 1.0029(3) 0.57736(14) 0.0565(8) Uani 0.825(3) 1 d D U P A 1
H47 H 0.227601 1.076020 0.582724 0.068 Uiso 0.825(3) 1 calc R U P A 1
C48 C 0.22166(10) 0.9384(3) 0.53323(14) 0.0548(8) Uani 0.825(3) 1 d D U P A 1
H48 H 0.236496 0.965281 0.508873 0.066 Uiso 0.825(3) 1 calc R U P A 1
C49 C 0.20453(14) 0.8337(4) 0.52462(16) 0.0445(9) Uani 0.825(3) 1 d D U P A 1
H49 H 0.206522 0.790114 0.492968 0.053 Uiso 0.825(3) 1 calc R U P A 1
C50 C 0.18437(10) 0.7914(3) 0.56191(13) 0.0360(7) Uani 0.825(3) 1 d D U P A 1
C51 C 0.16677(10) 0.6767(2) 0.55030(12) 0.0479(7) Uani 0.825(3) 1 d D U P A 1
H51A H 0.138800 0.677304 0.551866 0.072 Uiso 0.825(3) 1 calc R U P A 1
H51B H 0.183090 0.625543 0.579669 0.072 Uiso 0.825(3) 1 calc R U P A 1
H51C H 0.166967 0.652378 0.511807 0.072 Uiso 0.825(3) 1 calc R U P A 1
C45' C 0.1848(5) 0.8340(16) 0.6146(8) 0.038(3) Uani 0.175(3) 1 d D U P A 2
C46' C 0.1687(5) 0.7737(15) 0.5650(6) 0.043(3) Uani 0.175(3) 1 d D U P A 2
H46' H 0.147356 0.722326 0.561983 0.052 Uiso 0.175(3) 1 calc R U P A 2
C47' C 0.1842(4) 0.7893(14) 0.5200(6) 0.050(3) Uani 0.175(3) 1 d D U P A 2
H47' H 0.173310 0.749836 0.484765 0.060 Uiso 0.175(3) 1 calc R U P A 2
C48' C 0.2153(8) 0.862(2) 0.5264(8) 0.050(3) Uani 0.175(3) 1 d D U P A 2
H48' H 0.226143 0.871206 0.495159 0.060 Uiso 0.175(3) 1 calc R U P A 2
C49' C 0.2315(4) 0.9220(13) 0.5754(6) 0.054(3) Uani 0.175(3) 1 d D U P A 2
H49' H 0.253199 0.972182 0.578136 0.065 Uiso 0.175(3) 1 calc R U P A 2
C50' C 0.2159(4) 0.9089(12) 0.6218(5) 0.045(2) Uani 0.175(3) 1 d D U P A 2
C51' C 0.2324(5) 0.9804(13) 0.6741(6) 0.064(4) Uani 0.175(3) 1 d D U P A 2
H51D H 0.250490 1.036490 0.666181 0.096 Uiso 0.175(3) 1 calc R U P A 2
H51E H 0.247627 0.934470 0.706935 0.096 Uiso 0.175(3) 1 calc R U P A 2
H51F H 0.209952 1.017034 0.683577 0.096 Uiso 0.175(3) 1 calc R U P A 2
C52 C 0.12239(6) 0.86886(15) 0.75294(9) 0.0337(4) Uani 1 1 d . . . . .
C53 C 0.15655(7) 0.85933(18) 0.80197(9) 0.0433(5) Uani 1 1 d . . . . .
H53 H 0.182705 0.859053 0.796852 0.052 Uiso 1 1 calc R U . . .
C54 C 0.15375(8) 0.8503(2) 0.85760(10) 0.0537(6) Uani 1 1 d . . . . .
H54 H 0.177635 0.844220 0.889779 0.064 Uiso 1 1 calc R U . . .
C55 C 0.11606(8) 0.8502(2) 0.86598(10) 0.0550(6) Uani 1 1 d . . . . .
H55 H 0.113852 0.845026 0.904012 0.066 Uiso 1 1 calc R U . . .
C56 C 0.08139(7) 0.85763(19) 0.81853(10) 0.0473(5) Uani 1 1 d . . . . .
H56 H 0.055458 0.856670 0.824348 0.057 Uiso 1 1 calc R U . . .
C57 C 0.08405(6) 0.86651(16) 0.76245(9) 0.0356(4) Uani 1 1 d . . . . .
C58 C 0.04545(6) 0.87225(18) 0.71248(9) 0.0401(5) Uani 1 1 d . . . . .
H58A H 0.043172 0.945484 0.694285 0.060 Uiso 1 1 calc R U . . .
H58B H 0.022141 0.859890 0.726662 0.060 Uiso 1 1 calc R U . . .
H58C H 0.045929 0.815122 0.683958 0.060 Uiso 1 1 calc R U . . .
C59 C 0.11008(6) 1.00328(15) 0.65966(8) 0.0304(4) Uani 1 1 d . . . . .
C60 C 0.07540(6) 1.00957(16) 0.61098(9) 0.0354(4) Uani 1 1 d . . . . .
H60 H 0.063115 0.942260 0.594039 0.042 Uiso 1 1 calc R U . . .
C61 C 0.05809(7) 1.10833(18) 0.58627(10) 0.0438(5) Uani 1 1 d . . . . .
H61 H 0.034372 1.107835 0.553633 0.053 Uiso 1 1 calc R U . . .
C62 C 0.07556(7) 1.20742(18) 0.60943(10) 0.0461(5) Uani 1 1 d . . . . .
H62 H 0.064086 1.275861 0.592942 0.055 Uiso 1 1 calc R U . . .
C63 C 0.11004(7) 1.20562(17) 0.65705(10) 0.0416(5) Uani 1 1 d . . . . .
H63 H 0.122285 1.273758 0.672800 0.050 Uiso 1 1 calc R U . . .
C64 C 0.12737(6) 1.10611(16) 0.68264(9) 0.0342(4) Uani 1 1 d . . . . .
C65 C 0.16455(7) 1.11194(18) 0.73492(10) 0.0462(5) Uani 1 1 d . . . . .
H65A H 0.185949 1.065082 0.728617 0.069 Uiso 1 1 calc R U . . .
H65B H 0.157779 1.085788 0.769127 0.069 Uiso 1 1 calc R U . . .
H65C H 0.174104 1.188748 0.741041 0.069 Uiso 1 1 calc R U . . .
C66 C 0.11590(6) 0.77880(15) 0.64382(9) 0.0330(4) Uani 1 1 d . . . . .
H66 H 0.102317 0.805273 0.603434 0.040 Uiso 1 1 calc R U . . .
C67 C 0.09633(6) 0.67508(15) 0.65480(9) 0.0331(4) Uani 1 1 d . . . . .
C68 C 0.10596(7) 0.62435(16) 0.70952(9) 0.0380(4) Uani 1 1 d . . . . .
H68 H 0.125434 0.658754 0.741298 0.046 Uiso 1 1 calc R U . . .
C69 C 0.08822(7) 0.52624(17) 0.71898(10) 0.0428(5) Uani 1 1 d . . . . .
H69 H 0.095739 0.494509 0.756638 0.051 Uiso 1 1 calc R U . . .
C70 C 0.05954(7) 0.47426(18) 0.67369(11) 0.0476(5) Uani 1 1 d . . . . .
H70 H 0.047282 0.406898 0.679915 0.057 Uiso 1 1 calc R U . . .
C71 C 0.04905(7) 0.52190(18) 0.61934(11) 0.0465(5) Uani 1 1 d . . . . .
H71 H 0.029277 0.486792 0.588164 0.056 Uiso 1 1 calc R U . . .
C72 C 0.06687(6) 0.62065(16) 0.60915(9) 0.0378(4) Uani 1 1 d . . . . .
C73 C 0.05711(8) 0.5898(2) 0.50596(11) 0.0556(6) Uani 1 1 d . . . . .
H73A H 0.053324 0.630149 0.469600 0.083 Uiso 1 1 calc R U . . .
H73B H 0.035659 0.534106 0.500580 0.083 Uiso 1 1 calc R U . . .
H73C H 0.083641 0.553092 0.517313 0.083 Uiso 1 1 calc R U . . .
C74 C 0.01572(7) 0.7205(2) 0.53708(11) 0.0532(6) Uani 1 1 d . . . . .
H74A H 0.009608 0.755826 0.498978 0.080 Uiso 1 1 calc R U . . .
H74B H 0.015910 0.776643 0.566365 0.080 Uiso 1 1 calc R U . . .
H74C H -0.005035 0.664673 0.536223 0.080 Uiso 1 1 calc R U . . .
B1 B 0.40385(6) 0.30361(17) 0.48021(9) 0.0265(4) Uani 1 1 d D . . . .
B2 B 0.37224(6) 0.21122(17) 0.51740(9) 0.0269(4) Uani 1 1 d D . . . .
B4 B 0.12573(6) 0.88327(18) 0.68820(10) 0.0308(4) Uani 1 1 d D . . . .
Li1 Li 0.37764(12) 0.6764(3) 0.71588(16) 0.0474(9) Uani 1 1 d D . . . .
Li2 Li 0.11019(13) 0.1703(4) 0.39331(18) 0.0532(10) Uani 1 1 d D . . . .
O1_1 O 0.07280(14) 0.2650(4) 0.33671(16) 0.0508(11) Uani 0.829(9) 1 d D U P B 1
C1_1 C 0.03927(11) 0.3315(3) 0.34096(17) 0.0510(9) Uani 0.829(9) 1 d D U P B 1
H1A_1 H 0.049383 0.395822 0.366699 0.061 Uiso 0.829(9) 1 calc R U P B 1
H1B_1 H 0.021291 0.287139 0.357267 0.061 Uiso 0.829(9) 1 calc R U P B 1
C2_1 C 0.01606(13) 0.3709(4) 0.2804(2) 0.0492(10) Uani 0.829(9) 1 d D U P B 1
H2A_1 H 0.017597 0.452541 0.277358 0.059 Uiso 0.829(9) 1 calc R U P B 1
H2B_1 H -0.012807 0.348522 0.269782 0.059 Uiso 0.829(9) 1 calc R U P B 1
C3_1 C 0.03743(15) 0.3138(4) 0.24174(19) 0.0499(12) Uani 0.829(9) 1 d D U P B 1
H3A_1 H 0.024604 0.241735 0.227439 0.060 Uiso 0.829(9) 1 calc R U P B 1
H3B_1 H 0.037321 0.360943 0.208254 0.060 Uiso 0.829(9) 1 calc R U P B 1
C4_1 C 0.07976(10) 0.2985(4) 0.28207(13) 0.0487(9) Uani 0.829(9) 1 d D U P B 1
H4A_1 H 0.094413 0.240146 0.267776 0.058 Uiso 0.829(9) 1 calc R U P B 1
H4B_1 H 0.095420 0.368403 0.286911 0.058 Uiso 0.829(9) 1 calc R U P B 1
O1_2 O 0.0835(7) 0.2744(18) 0.3401(7) 0.059(5) Uani 0.171(9) 1 d D U P B 2
C1_2 C 0.0592(11) 0.358(2) 0.3543(9) 0.096(7) Uani 0.171(9) 1 d D U P B 2
H1A_2 H 0.075581 0.424743 0.369336 0.116 Uiso 0.171(9) 1 calc R U P B 2
H1B_2 H 0.047157 0.330686 0.383906 0.116 Uiso 0.171(9) 1 calc R U P B 2
C2_2 C 0.0268(9) 0.383(3) 0.2986(12) 0.078(7) Uani 0.171(9) 1 d D U P B 2
H2A_2 H 0.021694 0.463561 0.293941 0.094 Uiso 0.171(9) 1 calc R U P B 2
H2B_2 H 0.001077 0.344827 0.296952 0.094 Uiso 0.171(9) 1 calc R U P B 2
C3_2 C 0.0439(10) 0.339(2) 0.2529(9) 0.068(7) Uani 0.171(9) 1 d D U P B 2
H3A_2 H 0.061849 0.394332 0.242919 0.082 Uiso 0.171(9) 1 calc R U P B 2
H3B_2 H 0.022004 0.318598 0.217279 0.082 Uiso 0.171(9) 1 calc R U P B 2
C4_2 C 0.0678(6) 0.2376(16) 0.2808(6) 0.059(4) Uani 0.171(9) 1 d D U P B 2
H4A_2 H 0.050073 0.171929 0.277236 0.070 Uiso 0.171(9) 1 calc R U P B 2
H4B_2 H 0.089904 0.220527 0.264111 0.070 Uiso 0.171(9) 1 calc R U P B 2
O1_3 O 0.13877(12) 0.2631(3) 0.45818(14) 0.0675(11) Uani 0.816(5) 1 d D U P B 1
C1_3 C 0.12047(19) 0.3429(5) 0.4851(2) 0.128(3) Uani 0.816(5) 1 d D U P B 1
H1A_3 H 0.094622 0.314011 0.488943 0.154 Uiso 0.816(5) 1 calc R U P B 1
H1B_3 H 0.114711 0.411721 0.461832 0.154 Uiso 0.816(5) 1 calc R U P B 1
C2_3 C 0.1502(3) 0.3659(6) 0.5443(3) 0.125(3) Uani 0.816(5) 1 d D U P B 1
H2A_3 H 0.167100 0.431424 0.543088 0.150 Uiso 0.816(5) 1 calc R U P B 1
H2B_3 H 0.135625 0.379427 0.573100 0.150 Uiso 0.816(5) 1 calc R U P B 1
C3_3 C 0.17468(13) 0.2681(5) 0.55878(17) 0.0944(16) Uani 0.816(5) 1 d D U P B 1
H3A_3 H 0.161507 0.210938 0.576238 0.113 Uiso 0.816(5) 1 calc R U P B 1
H3B_3 H 0.201861 0.285055 0.585877 0.113 Uiso 0.816(5) 1 calc R U P B 1
C4_3 C 0.17742(12) 0.2312(5) 0.50037(17) 0.0966(17) Uani 0.816(5) 1 d D U P B 1
H4A_3 H 0.200372 0.268252 0.491567 0.116 Uiso 0.816(5) 1 calc R U P B 1
H4B_3 H 0.181378 0.149968 0.499834 0.116 Uiso 0.816(5) 1 calc R U P B 1
O1_4 O 0.1432(5) 0.2223(10) 0.4692(5) 0.056(4) Uani 0.184(5) 1 d D U P B 2
C1_4 C 0.1251(5) 0.2485(12) 0.5141(6) 0.068(4) Uani 0.184(5) 1 d D U P B 2
H1A_4 H 0.131894 0.190469 0.544348 0.081 Uiso 0.184(5) 1 calc R U P B 2
H1B_4 H 0.095161 0.252147 0.497441 0.081 Uiso 0.184(5) 1 calc R U P B 2
C2_4 C 0.1414(6) 0.3589(12) 0.5400(8) 0.048(4) Uani 0.184(5) 1 d D U P B 2
H2A_4 H 0.119033 0.413034 0.534603 0.058 Uiso 0.184(5) 1 calc R U P B 2
H2B_4 H 0.155618 0.351186 0.581931 0.058 Uiso 0.184(5) 1 calc R U P B 2
C3_4 C 0.1701(7) 0.3962(16) 0.5088(9) 0.104(7) Uani 0.184(5) 1 d D U P B 2
H3A_4 H 0.198121 0.398984 0.535777 0.124 Uiso 0.184(5) 1 calc R U P B 2
H3B_4 H 0.162615 0.471092 0.492398 0.124 Uiso 0.184(5) 1 calc R U P B 2
C4_4 C 0.1676(7) 0.3145(14) 0.4614(8) 0.086(6) Uani 0.184(5) 1 d D U P B 2
H4A_4 H 0.155004 0.349542 0.423144 0.103 Uiso 0.184(5) 1 calc R U P B 2
H4B_4 H 0.195091 0.288694 0.463141 0.103 Uiso 0.184(5) 1 calc R U P B 2
O1_5 O 0.14659(5) 0.09011(14) 0.36140(7) 0.0496(4) Uani 1 1 d D U . . .
C1_5 C 0.15686(7) -0.0262(2) 0.37442(12) 0.0535(6) Uani 1 1 d D U . . .
H1A_5 H 0.136645 -0.074799 0.347466 0.064 Uiso 1 1 calc R U . . .
H1B_5 H 0.157510 -0.043899 0.414575 0.064 Uiso 1 1 calc R U . . .
C2_5 C 0.19819(7) -0.0423(2) 0.36710(12) 0.0552(6) Uani 1 1 d D U . . .
H2A_5 H 0.195999 -0.071560 0.328109 0.066 Uiso 1 1 calc R U . . .
H2B_5 H 0.214893 -0.093623 0.396723 0.066 Uiso 1 1 calc R U . . .
C3_5 C 0.21613(7) 0.0739(2) 0.37507(11) 0.0572(6) Uani 1 1 d D U . . .
H3A_5 H 0.227689 0.092993 0.416588 0.069 Uiso 1 1 calc R U . . .
H3B_5 H 0.237330 0.082239 0.355675 0.069 Uiso 1 1 calc R U . . .
C4_5 C 0.17928(8) 0.1430(2) 0.34610(12) 0.0577(6) Uani 1 1 d D U . . .
H4A_5 H 0.183059 0.220204 0.360498 0.069 Uiso 1 1 calc R U . . .
H4B_5 H 0.173793 0.143516 0.303550 0.069 Uiso 1 1 calc R U . . .
O1_6 O 0.0841(6) 0.0554(12) 0.4225(7) 0.066(4) Uani 0.455(10) 1 d D U P B 1
C1_6 C 0.0471(5) 0.0027(12) 0.3892(7) 0.075(4) Uani 0.455(10) 1 d D U P B 1
H1A_6 H 0.041748 0.017665 0.347345 0.091 Uiso 0.455(10) 1 calc R U P B 1
H1B_6 H 0.023848 0.030244 0.400985 0.091 Uiso 0.455(10) 1 calc R U P B 1
C2_6 C 0.0533(7) -0.1185(12) 0.4013(7) 0.057(3) Uani 0.455(10) 1 d D U P B 1
H2A_6 H 0.060960 -0.155961 0.369896 0.069 Uiso 0.455(10) 1 calc R U P B 1
H2B_6 H 0.028107 -0.152936 0.404678 0.069 Uiso 0.455(10) 1 calc R U P B 1
C3_6 C 0.0868(2) -0.1271(6) 0.4575(3) 0.056(2) Uani 0.455(10) 1 d D U P B 1
H3A_6 H 0.077057 -0.163893 0.487309 0.068 Uiso 0.455(10) 1 calc R U P B 1
H3B_6 H 0.109827 -0.170236 0.452443 0.068 Uiso 0.455(10) 1 calc R U P B 1
C4_6 C 0.0994(7) -0.0107(13) 0.4748(8) 0.067(5) Uani 0.455(10) 1 d D U P B 1
H4A_6 H 0.087610 0.014874 0.504989 0.081 Uiso 0.455(10) 1 calc R U P B 1
H4B_6 H 0.129311 -0.005210 0.490098 0.081 Uiso 0.455(10) 1 calc R U P B 1
O1_7 O 0.0797(4) 0.0602(8) 0.4186(5) 0.048(2) Uani 0.545(10) 1 d D U P B 2
C1_7 C 0.0498(5) -0.0096(11) 0.3790(5) 0.073(3) Uani 0.545(10) 1 d D U P B 2
H1A_7 H 0.056698 -0.020303 0.342600 0.088 Uiso 0.545(10) 1 calc R U P B 2
H1B_7 H 0.022499 0.024313 0.369531 0.088 Uiso 0.545(10) 1 calc R U P B 2
C2_7 C 0.0507(6) -0.1170(12) 0.4091(5) 0.061(3) Uani 0.545(10) 1 d D U P B 2
H2A_7 H 0.068960 -0.170214 0.398376 0.074 Uiso 0.545(10) 1 calc R U P B 2
H2B_7 H 0.023173 -0.149568 0.399435 0.074 Uiso 0.545(10) 1 calc R U P B 2
C3_7 C 0.0663(2) -0.0882(5) 0.4717(2) 0.060(2) Uani 0.545(10) 1 d D U P B 2
H3A_7 H 0.080505 -0.152105 0.494708 0.072 Uiso 0.545(10) 1 calc R U P B 2
H3B_7 H 0.043883 -0.065033 0.486538 0.072 Uiso 0.545(10) 1 calc R U P B 2
C4_7 C 0.0950(5) 0.0053(10) 0.4744(5) 0.052(2) Uani 0.545(10) 1 d D U P B 2
H4A_7 H 0.095253 0.056726 0.506287 0.062 Uiso 0.545(10) 1 calc R U P B 2
H4B_7 H 0.122893 -0.022627 0.480354 0.062 Uiso 0.545(10) 1 calc R U P B 2
O1_8 O 0.33835(5) 0.59635(14) 0.65725(7) 0.0486(4) Uani 1 1 d D U . . .
C1_8 C 0.29748(9) 0.5674(3) 0.65554(14) 0.0711(8) Uani 1 1 d D U . . .
H1A_8 H 0.283587 0.632202 0.665939 0.085 Uiso 1 1 calc R U . . .
H1B_8 H 0.297870 0.506706 0.683187 0.085 Uiso 1 1 calc R U . . .
C2_8 C 0.27584(9) 0.5306(3) 0.59417(15) 0.0795(9) Uani 1 1 d D U . . .
H2A_8 H 0.274019 0.448831 0.591648 0.095 Uiso 1 1 calc R U . . .
H2B_8 H 0.248097 0.562036 0.580440 0.095 Uiso 1 1 calc R U . . .
C3_8 C 0.30149(8) 0.5746(2) 0.55941(12) 0.0605(7) Uani 1 1 d D U . . .
H3A_8 H 0.293213 0.650679 0.545502 0.073 Uiso 1 1 calc R U . . .
H3B_8 H 0.299833 0.526297 0.525742 0.073 Uiso 1 1 calc R U . . .
C4_8 C 0.34335(7) 0.57338(19) 0.60190(9) 0.0425(5) Uani 1 1 d D U . . .
H4A_8 H 0.356233 0.500047 0.602122 0.051 Uiso 1 1 calc R U . . .
H4B_8 H 0.360565 0.630572 0.591790 0.051 Uiso 1 1 calc R U . . .
O1_9 O 0.3696(3) 0.8268(5) 0.6903(4) 0.070(3) Uani 0.574(9) 1 d D U P C 1
C1_9 C 0.3295(3) 0.8745(8) 0.6667(7) 0.067(3) Uani 0.574(9) 1 d D U P C 1
H1A_9 H 0.309465 0.833779 0.680727 0.081 Uiso 0.574(9) 1 calc R U P C 1
H1B_9 H 0.320649 0.872401 0.623857 0.081 Uiso 0.574(9) 1 calc R U P C 1
OC2_9 C 0.3337(2) 0.9919(4) 0.6882(3) 0.069(2) Uani 0.574(9) 1 d D U P C 1
HC2A_9 H 0.330667 0.997066 0.727421 0.083 Uiso 0.574(9) 1 calc R U P C 1
HC2B_9 H 0.313559 1.041053 0.661526 0.083 Uiso 0.574(9) 1 calc R U P C 1
C3_9 C 0.3764(3) 1.0203(8) 0.6890(5) 0.063(2) Uani 0.574(9) 1 d D U P C 1
H3A_9 H 0.388291 1.077432 0.718665 0.076 Uiso 0.574(9) 1 calc R U P C 1
H3B_9 H 0.376711 1.048133 0.650734 0.076 Uiso 0.574(9) 1 calc R U P C 1
C4_9 C 0.3996(3) 0.9127(8) 0.7037(7) 0.062(3) Uani 0.574(9) 1 d D U P C 1
H4A_9 H 0.418462 0.904003 0.680331 0.074 Uiso 0.574(9) 1 calc R U P C 1
H4B_9 H 0.415555 0.910560 0.745254 0.074 Uiso 0.574(9) 1 calc R U P C 1
O1_10 O 0.3684(3) 0.8254(6) 0.6883(3) 0.045(3) Uani 0.426(9) 1 d D U P C 2
C1_10 C 0.3282(4) 0.8614(9) 0.6531(8) 0.053(3) Uani 0.426(9) 1 d D U P C 2
H1A_10 H 0.307769 0.843646 0.672872 0.064 Uiso 0.426(9) 1 calc R U P C 2
H1B_10 H 0.320353 0.823804 0.615034 0.064 Uiso 0.426(9) 1 calc R U P C 2
C2_10 C 0.3305(2) 0.9846(5) 0.6455(3) 0.055(2) Uani 0.426(9) 1 d D U P C 2
H2A_10 H 0.305319 1.021568 0.646903 0.066 Uiso 0.426(9) 1 calc R U P C 2
H2B_10 H 0.335240 1.002540 0.608176 0.066 Uiso 0.426(9) 1 calc R U P C 2
C3_10 C 0.3663(4) 1.0193(12) 0.6961(6) 0.081(5) Uani 0.426(9) 1 d D U P C 2
H3A_10 H 0.379049 1.087806 0.687360 0.097 Uiso 0.426(9) 1 calc R U P C 2
H3B_10 H 0.358234 1.030853 0.731492 0.097 Uiso 0.426(9) 1 calc R U P C 2
C4_10 C 0.3942(4) 0.9217(12) 0.7025(7) 0.060(4) Uani 0.426(9) 1 d D U P C 2
H4A_10 H 0.410833 0.928545 0.675936 0.072 Uiso 0.426(9) 1 calc R U P C 2
H4B_10 H 0.412595 0.916638 0.742767 0.072 Uiso 0.426(9) 1 calc R U P C 2
O1_11 O 0.37197(5) 0.67732(12) 0.79246(6) 0.0450(4) Uani 1 1 d D U . . .
C1_11 C 0.37525(8) 0.77805(17) 0.82571(9) 0.0451(5) Uani 1 1 d D U . . .
H1A_11 H 0.351749 0.827105 0.808249 0.054 Uiso 1 1 calc R U . . .
H1B_11 H 0.400451 0.818349 0.827086 0.054 Uiso 1 1 calc R U . . .
C2_11 C 0.37599(8) 0.74294(19) 0.88555(9) 0.0475(5) Uani 1 1 d D U . . .
H2A_11 H 0.348221 0.739175 0.888957 0.057 Uiso 1 1 calc R U . . .
H2B_11 H 0.392551 0.794266 0.915324 0.057 Uiso 1 1 calc R U . . .
C3_11 C 0.39528(8) 0.62875(19) 0.89108(9) 0.0475(5) Uani 1 1 d D U . . .
H3A_11 H 0.425196 0.633625 0.901087 0.057 Uiso 1 1 calc R U . . .
H3B_11 H 0.388084 0.583281 0.920504 0.057 Uiso 1 1 calc R U . . .
C4_11 C 0.37654(7) 0.58292(17) 0.83077(10) 0.0454(5) Uani 1 1 d D U . . .
H4A_11 H 0.394464 0.526413 0.821745 0.054 Uiso 1 1 calc R U . . .
H4B_11 H 0.349853 0.548713 0.827041 0.054 Uiso 1 1 calc R U . . .
O1_12 O 0.43306(8) 0.6293(3) 0.72881(10) 0.0463(7) Uani 0.803(7) 1 d D U P C 1
C1_12 C 0.45007(13) 0.6017(4) 0.68316(16) 0.0475(10) Uani 0.803(7) 1 d D U P C 1
H1A_12 H 0.452588 0.668735 0.660934 0.057 Uiso 0.803(7) 1 calc R U P C 1
H1B_12 H 0.432802 0.546998 0.656265 0.057 Uiso 0.803(7) 1 calc R U P C 1
C2_12 C 0.49130(15) 0.5534(5) 0.7135(2) 0.0552(13) Uani 0.803(7) 1 d D U P C 1
H2A_12 H 0.489573 0.473435 0.721528 0.066 Uiso 0.803(7) 1 calc R U P C 1
H2B_12 H 0.510368 0.564506 0.690736 0.066 Uiso 0.803(7) 1 calc R U P C 1
C3_12 C 0.50338(19) 0.6201(8) 0.7682(3) 0.107(3) Uani 0.803(7) 1 d D U P C 1
H3A_12 H 0.520839 0.575450 0.800512 0.128 Uiso 0.803(7) 1 calc R U P C 1
H3B_12 H 0.518701 0.686764 0.763302 0.128 Uiso 0.803(7) 1 calc R U P C 1
C4_12 C 0.46566(10) 0.6527(3) 0.78064(13) 0.0588(11) Uani 0.803(7) 1 d D U P C 1
H4A_12 H 0.462397 0.609615 0.813683 0.071 Uiso 0.803(7) 1 calc R U P C 1
H4B_12 H 0.466240 0.732579 0.790232 0.071 Uiso 0.803(7) 1 calc R U P C 1
O1_13 O 0.4340(3) 0.6714(11) 0.7126(8) 0.079(5) Uani 0.197(7) 1 d D U P C 2
C1_13 C 0.4473(6) 0.5636(14) 0.7001(11) 0.078(6) Uani 0.197(7) 1 d D U P C 2
H1A_13 H 0.442274 0.554582 0.657874 0.093 Uiso 0.197(7) 1 calc R U P C 2
H1B_13 H 0.432551 0.504519 0.713683 0.093 Uiso 0.197(7) 1 calc R U P C 2
C2_13 C 0.4922(6) 0.557(2) 0.7317(11) 0.068(7) Uani 0.197(7) 1 d D U P C 2
H2A_13 H 0.499459 0.483727 0.750334 0.082 Uiso 0.197(7) 1 calc R U P C 2
H2B_13 H 0.508322 0.570052 0.704922 0.082 Uiso 0.197(7) 1 calc R U P C 2
C3_13 C 0.4992(8) 0.647(2) 0.7763(12) 0.089(8) Uani 0.197(7) 1 d D U P C 2
H3A_13 H 0.492519 0.622625 0.811269 0.107 Uiso 0.197(7) 1 calc R U P C 2
H3B_13 H 0.527519 0.674607 0.787603 0.107 Uiso 0.197(7) 1 calc R U P C 2
C4_13 C 0.4700(5) 0.7325(14) 0.7433(11) 0.110(7) Uani 0.197(7) 1 d D U P C 2
H4A_13 H 0.463891 0.787089 0.769999 0.132 Uiso 0.197(7) 1 calc R U P C 2
H4B_13 H 0.481227 0.772224 0.715893 0.132 Uiso 0.197(7) 1 calc R U P C 2

loop_
_atom_site_aniso_label
_atom_site_aniso_U_11
_atom_site_aniso_U_22
_atom_site_aniso_U_33
_atom_site_aniso_U_23
_atom_site_aniso_U_13
_atom_site_aniso_U_12
N1 0.0380(9) 0.0291(9) 0.0460(10) 0.0022(7) -0.0026(7) 0.0044(7)
N2 0.0419(10) 0.0346(9) 0.0434(10) 0.0006(8) 0.0035(8) -0.0079(7)
C1 0.0268(9) 0.0287(9) 0.0256(9) -0.0024(7) 0.0055(7) -0.0074(7)
C2 0.0332(9) 0.0305(10) 0.0295(10) -0.0030(8) 0.0087(8) -0.0053(7)
C3 0.0375(11) 0.0369(11) 0.0436(12) -0.0120(9) 0.0158(9) -0.0063(8)
C4 0.0482(12) 0.0495(13) 0.0359(11) -0.0151(10) 0.0199(9) -0.0143(10)
C5 0.0491(12) 0.0451(12) 0.0272(10) -0.0053(9) 0.0139(9) -0.0159(10)
C6 0.0353(10) 0.0346(10) 0.0250(9) -0.0026(8) 0.0076(7) -0.0115(8)
C7 0.0484(12) 0.0378(11) 0.0301(10) 0.0076(8) 0.0105(9) -0.0067(9)
C8 0.0336(9) 0.0289(9) 0.0218(8) 0.0001(7) 0.0102(7) -0.0051(7)
C9 0.0395(10) 0.0303(10) 0.0273(9) -0.0004(8) 0.0103(8) -0.0035(8)
C10 0.0587(13) 0.0296(10) 0.0368(11) -0.0050(8) 0.0185(10) -0.0056(9)
C11 0.0555(13) 0.0396(12) 0.0393(12) -0.0117(9) 0.0172(10) -0.0193(10)
C12 0.0383(11) 0.0480(12) 0.0341(11) -0.0091(9) 0.0100(8) -0.0141(9)
C13 0.0331(10) 0.0386(10) 0.0248(9) -0.0014(8) 0.0099(7) -0.0069(8)
C14 0.0283(9) 0.0465(12) 0.0336(10) 0.0005(9) 0.0048(8) -0.0025(8)
C15 0.0339(9) 0.0280(9) 0.0270(9) 0.0020(7) 0.0144(7) 0.0002(7)
C16 0.0360(10) 0.0293(10) 0.0361(10) 0.0000(8) 0.0136(8) -0.0032(8)
C17 0.0471(12) 0.0346(11) 0.0421(12) -0.0052(9) 0.0191(9) -0.0101(9)
C18 0.0686(15) 0.0243(10) 0.0452(12) -0.0014(9) 0.0294(11) -0.0056(9)
C19 0.0616(14) 0.0271(10) 0.0366(11) 0.0041(8) 0.0218(10) 0.0078(9)
C20 0.0427(11) 0.0282(9) 0.0297(10) 0.0021(8) 0.0166(8) 0.0045(8)
C21 0.0430(11) 0.0359(11) 0.0356(11) 0.0099(9) 0.0088(9) 0.0094(9)
C22 0.0348(9) 0.0223(8) 0.0305(9) 0.0057(7) 0.0116(7) 0.0021(7)
C23 0.0403(10) 0.0342(10) 0.0275(9) 0.0023(8) 0.0106(8) 0.0018(8)
C24 0.0533(13) 0.0431(12) 0.0323(11) -0.0004(9) 0.0117(9) -0.0013(10)
C25 0.0676(15) 0.0468(13) 0.0334(11) -0.0027(10) 0.0259(11) 0.0020(11)
C26 0.0538(13) 0.0397(12) 0.0492(13) 0.0005(10) 0.0304(11) 0.0005(10)
C27 0.0418(11) 0.0270(9) 0.0412(11) 0.0007(8) 0.0205(9) -0.0005(8)
C28 0.0353(11) 0.0474(13) 0.0599(14) -0.0078(11) 0.0229(10) -0.0051(9)
C29 0.0284(9) 0.0237(8) 0.0269(9) 0.0025(7) 0.0060(7) -0.0013(7)
C30 0.0303(9) 0.0261(9) 0.0295(9) 0.0061(7) 0.0045(7) -0.0057(7)
C31 0.0335(10) 0.0314(10) 0.0314(10) 0.0029(8) 0.0061(8) -0.0078(8)
C32 0.0462(12) 0.0388(11) 0.0327(11) -0.0015(9) 0.0062(9) -0.0112(9)
C33 0.0574(14) 0.0484(13) 0.0320(11) 0.0027(10) -0.0080(10) -0.0067(11)
C34 0.0484(13) 0.0411(12) 0.0426(12) 0.0051(10) -0.0100(10) 0.0026(10)
C35 0.0373(10) 0.0288(10) 0.0354(11) 0.0037(8) -0.0003(8) -0.0031(8)
C36 0.103(2) 0.0303(12) 0.0575(16) 0.0015(11) 0.0086(15) -0.0034(13)
C37 0.0416(13) 0.0663(17) 0.0776(19) -0.0204(15) 0.0009(12) 0.0088(12)
B3 0.0387(12) 0.0294(11) 0.0377(12) -0.0045(9) 0.0114(9) 0.0026(9)
C38 0.048(2) 0.045(2) 0.031(2) 0.0031(16) 0.0185(15) 0.0186(16)
C39 0.067(3) 0.0452(19) 0.051(3) 0.0140(19) 0.036(2) 0.023(2)
C40 0.081(4) 0.060(2) 0.075(3) 0.032(2) 0.053(2) 0.036(2)
C41 0.064(3) 0.092(3) 0.065(3) 0.039(3) 0.041(2) 0.044(3)
C42 0.0489(18) 0.100(3) 0.044(2) 0.025(2) 0.0249(16) 0.0344(18)
C43 0.0399(16) 0.079(2) 0.0267(16) 0.0076(15) 0.0173(13) 0.0273(14)
C44 0.0297(14) 0.083(2) 0.0326(15) -0.0083(15) 0.0024(11) 0.0063(14)
C38' 0.036(5) 0.031(4) 0.051(7) -0.008(4) 0.024(4) -0.005(4)
C39' 0.040(5) 0.038(4) 0.061(6) -0.005(4) 0.002(4) 0.007(4)
C40' 0.046(5) 0.050(4) 0.076(6) 0.013(5) 0.006(5) 0.002(4)
C41' 0.037(5) 0.044(4) 0.062(6) 0.021(4) 0.023(4) 0.005(4)
C42' 0.046(7) 0.049(5) 0.051(6) 0.015(4) 0.020(4) 0.002(4)
C43' 0.047(6) 0.032(4) 0.039(5) 0.000(4) 0.021(4) -0.001(4)
C44' 0.052(6) 0.047(5) 0.060(6) -0.002(4) 0.001(4) -0.012(4)
C45 0.0284(15) 0.0374(17) 0.0307(14) -0.0036(12) 0.0051(12) 0.0023(12)
C46 0.0469(16) 0.0462(16) 0.0414(15) -0.0100(12) 0.0158(12) -0.0119(13)
C47 0.0639(19) 0.0556(19) 0.0543(18) -0.0079(14) 0.0246(14) -0.0254(15)
C48 0.0575(18) 0.069(2) 0.0431(17) -0.0006(15) 0.0231(14) -0.0169(16)
C49 0.051(3) 0.054(2) 0.0282(14) -0.0009(14) 0.0117(16) -0.0043(16)
C50 0.0384(17) 0.0396(15) 0.0277(15) -0.0007(11) 0.0065(12) 0.0003(12)
C51 0.0681(19) 0.0414(15) 0.0370(14) -0.0085(11) 0.0205(13) -0.0024(13)
C45' 0.033(6) 0.037(7) 0.039(5) 0.002(5) 0.005(5) 0.005(5)
C46' 0.042(7) 0.059(7) 0.025(5) 0.008(4) 0.006(4) -0.011(5)
C47' 0.041(6) 0.078(7) 0.032(5) 0.008(5) 0.011(5) -0.008(5)
C48' 0.052(8) 0.064(8) 0.038(5) 0.012(5) 0.019(5) -0.010(6)
C49' 0.053(6) 0.060(6) 0.051(5) 0.000(5) 0.020(4) -0.010(5)
C50' 0.042(6) 0.047(6) 0.045(5) 0.001(4) 0.013(4) -0.001(4)
C51' 0.075(9) 0.060(9) 0.066(8) -0.017(6) 0.035(7) -0.038(7)
C52 0.0381(10) 0.0242(9) 0.0364(10) 0.0000(8) 0.0080(8) -0.0001(8)
C53 0.0434(12) 0.0430(12) 0.0385(12) 0.0053(9) 0.0050(9) -0.0022(9)
C54 0.0570(14) 0.0556(15) 0.0381(12) 0.0054(11) -0.0008(10) -0.0066(11)
C55 0.0760(17) 0.0554(15) 0.0345(12) 0.0017(11) 0.0179(11) -0.0081(13)
C56 0.0560(14) 0.0451(13) 0.0452(13) 0.0006(10) 0.0219(11) -0.0021(10)
C57 0.0415(11) 0.0270(9) 0.0379(11) -0.0009(8) 0.0116(8) -0.0008(8)
C58 0.0351(10) 0.0414(11) 0.0449(12) 0.0016(9) 0.0140(9) -0.0012(9)
C59 0.0324(9) 0.0273(9) 0.0337(10) -0.0013(8) 0.0133(8) -0.0001(7)
C60 0.0407(11) 0.0302(10) 0.0338(10) 0.0008(8) 0.0092(8) 0.0012(8)
C61 0.0515(13) 0.0395(12) 0.0379(11) 0.0057(9) 0.0099(9) 0.0092(10)
C62 0.0650(15) 0.0308(11) 0.0458(13) 0.0096(9) 0.0216(11) 0.0109(10)
C63 0.0559(13) 0.0249(10) 0.0506(13) -0.0026(9) 0.0261(11) -0.0026(9)
C64 0.0383(10) 0.0282(10) 0.0392(11) -0.0033(8) 0.0164(8) -0.0017(8)
C65 0.0407(12) 0.0370(11) 0.0572(14) -0.0150(10) 0.0096(10) -0.0049(9)
C66 0.0361(10) 0.0246(9) 0.0365(10) 0.0005(8) 0.0085(8) -0.0006(7)
C67 0.0374(10) 0.0219(9) 0.0410(11) -0.0018(8) 0.0136(8) 0.0008(7)
C68 0.0471(12) 0.0253(9) 0.0436(12) -0.0029(8) 0.0167(9) 0.0006(8)
C69 0.0573(13) 0.0270(10) 0.0486(13) 0.0033(9) 0.0226(10) 0.0030(9)
C70 0.0594(14) 0.0262(10) 0.0612(15) 0.0032(10) 0.0246(11) -0.0067(9)
C71 0.0490(13) 0.0302(11) 0.0570(14) -0.0024(10) 0.0110(10) -0.0082(9)
C72 0.0405(11) 0.0264(10) 0.0452(12) -0.0002(8) 0.0111(9) -0.0019(8)
C73 0.0660(16) 0.0503(14) 0.0520(14) -0.0031(11) 0.0205(12) -0.0095(12)
C74 0.0511(13) 0.0476(13) 0.0510(14) 0.0022(11) 0.0009(11) -0.0003(11)
B1 0.0290(10) 0.0250(10) 0.0241(10) 0.0040(8) 0.0059(8) -0.0023(8)
B2 0.0258(10) 0.0271(10) 0.0275(10) 0.0026(8) 0.0077(8) -0.0003(8)
B4 0.0286(10) 0.0264(10) 0.0357(11) 0.0002(9) 0.0072(8) 0.0001(8)
Li1 0.059(2) 0.050(2) 0.0323(18) -0.0016(16) 0.0126(16) 0.0073(18)
Li2 0.058(2) 0.057(2) 0.048(2) -0.0014(19) 0.0199(19) -0.0037(19)
O1_1 0.057(2) 0.0507(17) 0.0536(16) 0.0107(12) 0.0309(13) 0.0088(18)
C1_1 0.0486(19) 0.053(2) 0.058(2) -0.0110(16) 0.0253(17) -0.0007(15)
C2_1 0.054(2) 0.0361(18) 0.064(3) 0.0011(18) 0.0282(18) 0.0042(16)
C3_1 0.054(2) 0.043(2) 0.056(2) 0.0005(17) 0.0214(16) 0.0088(19)
C4_1 0.0536(18) 0.050(2) 0.0505(17) 0.0114(15) 0.0282(14) 0.0067(15)
O1_2 0.065(11) 0.058(8) 0.073(7) 0.000(6) 0.049(6) -0.017(6)
C1_2 0.126(16) 0.072(12) 0.091(11) -0.024(10) 0.033(11) 0.017(12)
C2_2 0.089(15) 0.060(12) 0.096(14) -0.010(12) 0.043(10) 0.005(11)
C3_2 0.088(15) 0.038(11) 0.081(10) 0.000(9) 0.029(10) 0.006(10)
C4_2 0.070(10) 0.059(10) 0.058(8) 0.015(6) 0.035(7) 0.007(8)
O1_3 0.080(2) 0.058(2) 0.0582(18) -0.0106(16) 0.0115(14) 0.0008(19)
C1_3 0.162(5) 0.102(4) 0.091(4) -0.052(3) -0.006(3) 0.042(4)
C2_3 0.175(7) 0.092(4) 0.090(5) -0.035(4) 0.016(4) -0.037(4)
C3_3 0.067(2) 0.157(5) 0.061(2) -0.029(3) 0.0218(19) -0.014(3)
C4_3 0.053(2) 0.171(5) 0.064(2) -0.028(3) 0.0166(19) -0.014(3)
O1_4 0.078(9) 0.037(7) 0.059(7) 0.008(5) 0.032(6) -0.002(6)
C1_4 0.103(11) 0.055(8) 0.054(8) -0.006(6) 0.036(7) -0.017(7)
C2_4 0.066(8) 0.039(7) 0.064(10) 0.009(6) 0.055(8) -0.006(6)
C3_4 0.127(13) 0.115(12) 0.108(12) -0.064(10) 0.095(11) -0.079(11)
C4_4 0.117(13) 0.086(10) 0.078(11) -0.025(9) 0.065(10) -0.044(10)
O1_5 0.0472(9) 0.0537(9) 0.0497(9) 0.0087(7) 0.0175(7) 0.0048(7)
C1_5 0.0489(13) 0.0561(14) 0.0548(14) 0.0141(12) 0.0149(11) 0.0056(11)
C2_5 0.0501(13) 0.0655(16) 0.0542(15) 0.0143(12) 0.0223(11) 0.0076(12)
C3_5 0.0454(13) 0.0781(18) 0.0523(14) 0.0003(13) 0.0209(11) -0.0029(12)
C4_5 0.0616(15) 0.0601(16) 0.0577(15) 0.0093(12) 0.0277(12) -0.0012(12)
O1_6 0.049(5) 0.070(6) 0.071(6) 0.029(5) 0.005(4) 0.001(4)
C1_6 0.048(5) 0.073(6) 0.089(9) 0.029(6) -0.004(6) 0.009(4)
C2_6 0.059(6) 0.059(6) 0.054(5) 0.002(4) 0.016(5) 0.012(5)
C3_6 0.052(4) 0.068(4) 0.049(3) 0.019(3) 0.015(3) 0.001(3)
C4_6 0.082(8) 0.077(6) 0.040(6) 0.012(4) 0.014(5) 0.012(5)
O1_7 0.044(4) 0.059(4) 0.042(4) 0.011(3) 0.015(3) 0.000(3)
C1_7 0.059(6) 0.107(8) 0.045(3) 0.014(4) 0.004(3) -0.027(5)
C2_7 0.056(5) 0.074(6) 0.054(4) -0.002(4) 0.017(4) -0.005(5)
C3_7 0.077(4) 0.056(3) 0.044(3) 0.004(2) 0.015(2) -0.017(3)
C4_7 0.061(4) 0.064(4) 0.037(4) 0.008(3) 0.023(3) -0.006(4)
O1_8 0.0583(10) 0.0535(9) 0.0395(8) -0.0059(7) 0.0229(7) -0.0054(7)
C1_8 0.0773(19) 0.0617(17) 0.096(2) -0.0064(16) 0.0592(17) -0.0093(14)
C2_8 0.0507(16) 0.085(2) 0.098(2) 0.0112(19) 0.0158(15) -0.0079(15)
C3_8 0.0581(15) 0.0648(17) 0.0526(15) -0.0013(13) 0.0082(12) -0.0041(13)
C4_8 0.0501(12) 0.0465(12) 0.0338(11) -0.0048(9) 0.0169(9) -0.0073(10)
O1_9 0.069(5) 0.042(4) 0.096(5) 0.028(3) 0.020(4) -0.002(3)
C1_9 0.074(4) 0.057(4) 0.074(8) 0.003(3) 0.027(4) 0.011(3)
OC2_9 0.089(4) 0.047(3) 0.079(5) 0.013(3) 0.038(3) 0.007(3)
C3_9 0.101(5) 0.043(3) 0.058(4) 0.006(3) 0.042(4) 0.001(3)
C4_9 0.082(4) 0.037(4) 0.075(7) 0.011(4) 0.039(4) -0.008(3)
O1_10 0.068(6) 0.050(5) 0.017(3) -0.007(3) 0.011(3) -0.002(4)
C1_10 0.068(5) 0.047(5) 0.052(6) 0.013(4) 0.029(4) 0.010(4)
C2_10 0.091(4) 0.046(3) 0.033(4) 0.005(2) 0.027(3) 0.008(3)
C3_10 0.120(10) 0.058(6) 0.052(6) -0.003(5) 0.008(7) -0.001(6)
C4_10 0.086(6) 0.063(8) 0.026(5) 0.010(5) 0.011(5) -0.015(5)
O1_11 0.0685(10) 0.0331(8) 0.0314(8) 0.0005(6) 0.0121(7) 0.0046(7)
C1_11 0.0670(15) 0.0313(11) 0.0382(12) -0.0002(9) 0.0180(10) 0.0032(10)
C2_11 0.0671(15) 0.0409(12) 0.0352(11) 0.0016(9) 0.0168(10) 0.0076(11)
C3_11 0.0634(14) 0.0443(12) 0.0360(11) 0.0087(10) 0.0169(10) 0.0132(11)
C4_11 0.0549(13) 0.0316(11) 0.0474(13) 0.0072(9) 0.0122(10) 0.0053(9)
O1_12 0.0476(12) 0.0599(19) 0.0291(11) -0.0029(11) 0.0083(9) 0.0050(12)
C1_12 0.0509(18) 0.057(2) 0.0333(17) -0.0027(15) 0.0107(13) 0.0028(17)
C2_12 0.0415(19) 0.081(3) 0.042(3) 0.001(2) 0.0115(17) -0.0038(18)
C3_12 0.051(2) 0.222(8) 0.042(3) -0.042(4) 0.0082(19) -0.013(4)
C4_12 0.058(2) 0.073(2) 0.0354(16) -0.0048(15) 0.0007(13) -0.0006(16)
O1_13 0.055(6) 0.058(8) 0.111(12) -0.010(7) 0.005(7) -0.001(5)
C1_13 0.062(8) 0.075(10) 0.079(13) -0.020(9) -0.004(9) 0.005(8)
C2_13 0.049(8) 0.101(11) 0.056(14) -0.032(11) 0.019(8) 0.011(7)
C3_13 0.069(12) 0.119(12) 0.072(13) -0.063(10) 0.011(9) -0.011(9)
C4_13 0.078(10) 0.098(11) 0.143(16) -0.058(11) 0.019(9) -0.013(7)

loop_
_atom_type_symbol
_atom_type_description
_atom_type_scat_dispersion_real
_atom_type_scat_dispersion_imag
_atom_type_scat_source
C C 0.0181 0.0091 'International Tables Vol C Tables 4.2.6.8 and 6.1.1.4'
H H 0.0000 0.0000 'International Tables Vol C Tables 4.2.6.8 and 6.1.1.4'
B B 0.0090 0.0039 'International Tables Vol C Tables 4.2.6.8 and 6.1.1.4'
Li Li 0.0008 0.0003 'International Tables Vol C Tables 4.2.6.8 and 6.1.1.4'
N N 0.0311 0.0180 'International Tables Vol C Tables 4.2.6.8 and 6.1.1.4'
O O 0.0492 0.0322 'International Tables Vol C Tables 4.2.6.8 and 6.1.1.4'

loop_
_geom_angle_atom_site_label_1
_geom_angle_atom_site_label_2
_geom_angle_atom_site_label_3
_geom_angle
_geom_angle_site_symmetry_1
_geom_angle_site_symmetry_3
_geom_angle_publ_flag
C36 N1 C35 111.9(2) . . ?
C36 N1 C37 110.9(2) . . ?
C35 N1 C37 113.09(17) . . ?
C74 N2 C72 111.62(19) . . ?
C74 N2 C73 111.00(19) . . ?
C72 N2 C73 114.30(18) . . ?
C2 C1 C6 116.37(17) . . ?
C2 C1 B1 122.23(16) . . ?
C6 C1 B1 121.40(16) . . ?
C3 C2 C1 123.18(19) . . ?
C3 C2 H2 118.4 . . ?
C1 C2 H2 118.4 . . ?
C4 C3 C2 119.4(2) . . ?
C4 C3 H3 120.3 . . ?
C2 C3 H3 120.3 . . ?
C3 C4 C5 119.02(19) . . ?
C3 C4 H4 120.5 . . ?
C5 C4 H4 120.5 . . ?
C4 C5 C6 122.02(19) . . ?
C4 C5 H5 119.0 . . ?
C6 C5 H5 119.0 . . ?
C5 C6 C1 119.98(19) . . ?
C5 C6 C7 118.25(18) . . ?
C1 C6 C7 121.75(17) . . ?
C6 C7 H7A 109.5 . . ?
C6 C7 H7B 109.5 . . ?
H7A C7 H7B 109.5 . . ?
C6 C7 H7C 109.5 . . ?
H7A C7 H7C 109.5 . . ?
H7B C7 H7C 109.5 . . ?
C9 C8 C13 116.26(17) . . ?
C9 C8 B1 119.63(16) . . ?
C13 C8 B1 123.82(16) . . ?
C10 C9 C8 123.06(19) . . ?
C10 C9 H9 118.5 . . ?
C8 C9 H9 118.5 . . ?
C11 C10 C9 119.6(2) . . ?
C11 C10 H10 120.2 . . ?
C9 C10 H10 120.2 . . ?
C12 C11 C10 118.86(19) . . ?
C12 C11 H11 120.6 . . ?
C10 C11 H11 120.6 . . ?
C11 C12 C13 122.04(19) . . ?
C11 C12 H12 119.0 . . ?
C13 C12 H12 119.0 . . ?
C12 C13 C8 120.11(19) . . ?
C12 C13 C14 117.54(17) . . ?
C8 C13 C14 122.34(17) . . ?
C13 C14 H14A 109.5 . . ?
C13 C14 H14B 109.5 . . ?
H14A C14 H14B 109.5 . . ?
C13 C14 H14C 109.5 . . ?
H14A C14 H14C 109.5 . . ?
H14B C14 H14C 109.5 . . ?
C16 C15 C20 116.03(17) . . ?
C16 C15 B2 120.50(16) . . ?
C20 C15 B2 122.98(17) . . ?
C17 C16 C15 123.27(19) . . ?
C17 C16 H16 118.4 . . ?
C15 C16 H16 118.4 . . ?
C18 C17 C16 119.5(2) . . ?
C18 C17 H17 120.2 . . ?
C16 C17 H17 120.2 . . ?
C19 C18 C17 118.94(19) . . ?
C19 C18 H18 120.5 . . ?
C17 C18 H18 120.5 . . ?
C18 C19 C20 122.0(2) . . ?
C18 C19 H19 119.0 . . ?
C20 C19 H19 119.0 . . ?
C19 C20 C15 120.16(19) . . ?
C19 C20 C21 118.08(18) . . ?
C15 C20 C21 121.74(17) . . ?
C20 C21 H21A 109.5 . . ?
C20 C21 H21B 109.5 . . ?
H21A C21 H21B 109.5 . . ?
C20 C21 H21C 109.5 . . ?
H21A C21 H21C 109.5 . . ?
H21B C21 H21C 109.5 . . ?
C23 C22 C27 116.25(17) . . ?
C23 C22 B2 122.78(16) . . ?
C27 C22 B2 120.96(17) . . ?
C24 C23 C22 123.06(19) . . ?
C24 C23 H23 118.5 . . ?
C22 C23 H23 118.5 . . ?
C25 C24 C23 119.7(2) . . ?
C25 C24 H24 120.1 . . ?
C23 C24 H24 120.1 . . ?
C24 C25 C26 119.0(2) . . ?
C24 C25 H25 120.5 . . ?
C26 C25 H25 120.5 . . ?
C25 C26 C27 121.8(2) . . ?
C25 C26 H26 119.1 . . ?
C27 C26 H26 119.1 . . ?
C26 C27 C22 120.14(19) . . ?
C26 C27 C28 118.74(18) . . ?
C22 C27 C28 121.13(18) . . ?
C27 C28 H28A 109.5 . . ?
C27 C28 H28B 109.5 . . ?
H28A C28 H28B 109.5 . . ?
C27 C28 H28C 109.5 . . ?
H28A C28 H28C 109.5 . . ?
H28B C28 H28C 109.5 . . ?
C30 C29 B2 127.58(15) . . ?
C30 C29 B1 121.14(16) . . ?
B2 C29 B1 73.94(12) . . ?
C30 C29 H29 109.8 . . ?
B2 C29 H29 109.8 . . ?
B1 C29 H29 109.8 . . ?
C31 C30 C35 115.97(17) . . ?
C31 C30 C29 123.20(17) . . ?
C35 C30 C29 120.70(17) . . ?
C32 C31 C30 122.53(19) . . ?
C32 C31 H31 118.7 . . ?
C30 C31 H31 118.7 . . ?
C31 C32 C33 120.4(2) . . ?
C31 C32 H32 119.8 . . ?
C33 C32 H32 119.8 . . ?
C34 C33 C32 118.6(2) . . ?
C34 C33 H33 120.7 . . ?
C32 C33 H33 120.7 . . ?
C33 C34 C35 121.8(2) . . ?
C33 C34 H34 119.1 . . ?
C35 C34 H34 119.1 . . ?
C34 C35 C30 120.6(2) . . ?
C34 C35 N1 119.52(18) . . ?
C30 C35 N1 119.85(17) . . ?
N1 C36 H36A 109.5 . . ?
N1 C36 H36B 109.5 . . ?
H36A C36 H36B 109.5 . . ?
N1 C36 H36C 109.5 . . ?
H36A C36 H36C 109.5 . . ?
H36B C36 H36C 109.5 . . ?
N1 C37 H37A 109.5 . . ?
N1 C37 H37B 109.5 . . ?
H37A C37 H37B 109.5 . . ?
N1 C37 H37C 109.5 . . ?
H37A C37 H37C 109.5 . . ?
H37B C37 H37C 109.5 . . ?
C45' B3 C66 121.3(7) . . ?
C38 B3 C66 122.2(3) . . ?
C38 B3 C45 111.4(4) . . ?
C66 B3 C45 115.7(2) . . ?
C45' B3 C38' 108.4(11) . . ?
C66 B3 C38' 122.5(8) . . ?
C45' B3 B4 127.0(7) . . ?
C38 B3 B4 125.3(3) . . ?
C66 B3 B4 52.64(11) . . ?
C45 B3 B4 117.8(2) . . ?
C38' B3 B4 115.8(7) . . ?
C45' B3 H7 108.8(12) . . ?
C38 B3 H7 104.9(9) . . ?
C66 B3 H7 95.5(7) . . ?
C45 B3 H7 103.0(9) . . ?
C38' B3 H7 94.2(10) . . ?
B4 B3 H7 42.9(7) . . ?
C39 C38 C43 118.6(4) . . ?
C39 C38 B3 120.4(4) . . ?
C43 C38 B3 120.9(4) . . ?
C38 C39 C40 121.3(5) . . ?
C38 C39 H39 119.3 . . ?
C40 C39 H39 119.3 . . ?
C41 C40 C39 118.9(5) . . ?
C41 C40 H40 120.5 . . ?
C39 C40 H40 120.5 . . ?
C40 C41 C42 122.1(4) . . ?
C40 C41 H41 118.9 . . ?
C42 C41 H41 118.9 . . ?
C41 C42 C43 119.9(4) . . ?
C41 C42 H42 120.0 . . ?
C43 C42 H42 120.0 . . ?
C42 C43 C38 118.9(4) . . ?
C42 C43 C44 117.6(4) . . ?
C38 C43 C44 123.4(3) . . ?
C43 C44 H44A 109.5 . . ?
C43 C44 H44B 109.5 . . ?
H44A C44 H44B 109.5 . . ?
C43 C44 H44C 109.5 . . ?
H44A C44 H44C 109.5 . . ?
H44B C44 H44C 109.5 . . ?
C39' C38' C43' 112.4(10) . . ?
C39' C38' B3 126.4(10) . . ?
C43' C38' B3 120.7(10) . . ?
C38' C39' C40' 125.1(10) . . ?
C38' C39' H39' 117.5 . . ?
C40' C39' H39' 117.5 . . ?
C41' C40' C39' 119.5(11) . . ?
C41' C40' H40' 120.2 . . ?
C39' C40' H40' 120.2 . . ?
C40' C41' C42' 121.6(11) . . ?
C40' C41' H41' 119.2 . . ?
C42' C41' H41' 119.2 . . ?
C41' C42' C43' 116.7(12) . . ?
C41' C42' H42' 121.7 . . ?
C43' C42' H42' 121.7 . . ?
C42' C43' C44' 112.0(11) . . ?
C42' C43' C38' 124.6(11) . . ?
C44' C43' C38' 123.3(11) . . ?
C43' C44' H44D 109.5 . . ?
C43' C44' H44E 109.5 . . ?
H44D C44' H44E 109.5 . . ?
C43' C44' H44F 109.5 . . ?
H44D C44' H44F 109.5 . . ?
H44E C44' H44F 109.5 . . ?
C46 C45 C50 114.6(3) . . ?
C46 C45 B3 122.5(3) . . ?
C50 C45 B3 122.4(3) . . ?
C47 C46 C45 123.5(3) . . ?
C47 C46 H46 118.2 . . ?
C45 C46 H46 118.2 . . ?
C48 C47 C46 120.0(3) . . ?
C48 C47 H47 120.0 . . ?
C46 C47 H47 120.0 . . ?
C47 C48 C49 119.2(3) . . ?
C47 C48 H48 120.4 . . ?
C49 C48 H48 120.4 . . ?
C48 C49 C50 120.8(3) . . ?
C48 C49 H49 119.6 . . ?
C50 C49 H49 119.6 . . ?
C49 C50 C45 121.7(3) . . ?
C49 C50 C51 118.0(3) . . ?
C45 C50 C51 120.3(3) . . ?
C50 C51 H51A 109.5 . . ?
C50 C51 H51B 109.5 . . ?
H51A C51 H51B 109.5 . . ?
C50 C51 H51C 109.5 . . ?
H51A C51 H51C 109.5 . . ?
H51B C51 H51C 109.5 . . ?
C46' C45' C50' 123.5(13) . . ?
C46' C45' B3 109.4(12) . . ?
C50' C45' B3 126.9(14) . . ?
C47' C46' C45' 118.4(13) . . ?
C47' C46' H46' 120.8 . . ?
C45' C46' H46' 120.8 . . ?
C48' C47' C46' 119.1(15) . . ?
C48' C47' H47' 120.4 . . ?
C46' C47' H47' 120.4 . . ?
C49' C48' C47' 123.1(16) . . ?
C49' C48' H48' 118.5 . . ?
C47' C48' H48' 118.5 . . ?
C48' C49' C50' 119.0(13) . . ?
C48' C49' H49' 120.5 . . ?
C50' C49' H49' 120.5 . . ?
C45' C50' C49' 116.9(11) . . ?
C45' C50' C51' 124.6(12) . . ?
C49' C50' C51' 118.4(11) . . ?
C50' C51' H51D 109.5 . . ?
C50' C51' H51E 109.5 . . ?
H51D C51' H51E 109.5 . . ?
C50' C51' H51F 109.5 . . ?
H51D C51' H51F 109.5 . . ?
H51E C51' H51F 109.5 . . ?
C53 C52 C57 116.74(19) . . ?
C53 C52 B4 122.66(18) . . ?
C57 C52 B4 120.59(17) . . ?
C54 C53 C52 122.7(2) . . ?
C54 C53 H53 118.7 . . ?
C52 C53 H53 118.7 . . ?
C55 C54 C53 119.6(2) . . ?
C55 C54 H54 120.2 . . ?
C53 C54 H54 120.2 . . ?
C54 C55 C56 119.6(2) . . ?
C54 C55 H55 120.2 . . ?
C56 C55 H55 120.2 . . ?
C55 C56 C57 121.0(2) . . ?
C55 C56 H56 119.5 . . ?
C57 C56 H56 119.5 . . ?
C56 C57 C52 120.33(19) . . ?
C56 C57 C58 118.79(19) . . ?
C52 C57 C58 120.88(18) . . ?
C57 C58 H58A 109.5 . . ?
C57 C58 H58B 109.5 . . ?
H58A C58 H58B 109.5 . . ?
C57 C58 H58C 109.5 . . ?
H58A C58 H58C 109.5 . . ?
H58B C58 H58C 109.5 . . ?
C60 C59 C64 115.66(17) . . ?
C60 C59 B4 119.60(16) . . ?
C64 C59 B4 124.60(17) . . ?
C61 C60 C59 123.74(19) . . ?
C61 C60 H60 118.1 . . ?
C59 C60 H60 118.1 . . ?
C62 C61 C60 119.5(2) . . ?
C62 C61 H61 120.3 . . ?
C60 C61 H61 120.3 . . ?
C61 C62 C63 119.0(2) . . ?
C61 C62 H62 120.5 . . ?
C63 C62 H62 120.5 . . ?
C62 C63 C64 121.78(19) . . ?
C62 C63 H63 119.1 . . ?
C64 C63 H63 119.1 . . ?
C63 C64 C59 120.35(19) . . ?
C63 C64 C65 118.21(18) . . ?
C59 C64 C65 121.44(18) . . ?
C64 C65 H65A 109.5 . . ?
C64 C65 H65B 109.5 . . ?
H65A C65 H65B 109.5 . . ?
C64 C65 H65C 109.5 . . ?
H65A C65 H65C 109.5 . . ?
H65B C65 H65C 109.5 . . ?
C67 C66 B4 123.36(17) . . ?
C67 C66 B3 124.70(17) . . ?
B4 C66 B3 74.53(14) . . ?
C67 C66 H66 109.9 . . ?
B4 C66 H66 109.9 . . ?
B3 C66 H66 109.9 . . ?
C68 C67 C72 116.22(18) . . ?
C68 C67 C66 123.14(18) . . ?
C72 C67 C66 120.63(18) . . ?
C69 C68 C67 122.7(2) . . ?
C69 C68 H68 118.7 . . ?
C67 C68 H68 118.7 . . ?
C68 C69 C70 120.2(2) . . ?
C68 C69 H69 119.9 . . ?
C70 C69 H69 119.9 . . ?
C71 C70 C69 118.9(2) . . ?
C71 C70 H70 120.5 . . ?
C69 C70 H70 120.5 . . ?
C70 C71 C72 121.5(2) . . ?
C70 C71 H71 119.3 . . ?
C72 C71 H71 119.3 . . ?
C71 C72 C67 120.6(2) . . ?
C71 C72 N2 119.76(19) . . ?
C67 C72 N2 119.68(17) . . ?
N2 C73 H73A 109.5 . . ?
N2 C73 H73B 109.5 . . ?
H73A C73 H73B 109.5 . . ?
N2 C73 H73C 109.5 . . ?
H73A C73 H73C 109.5 . . ?
H73B C73 H73C 109.5 . . ?
N2 C74 H74A 109.5 . . ?
N2 C74 H74B 109.5 . . ?
H74A C74 H74B 109.5 . . ?
N2 C74 H74C 109.5 . . ?
H74A C74 H74C 109.5 . . ?
H74B C74 H74C 109.5 . . ?
C1 B1 C8 113.56(14) . . ?
C1 B1 C29 118.32(15) . . ?
C8 B1 C29 117.25(15) . . ?
C1 B1 B2 121.27(14) . . ?
C8 B1 B2 120.17(14) . . ?
C29 B1 B2 52.86(10) . . ?
C1 B1 H6 104.5(9) . . ?
C8 B1 H6 103.3(8) . . ?
C29 B1 H6 95.7(7) . . ?
B2 B1 H6 42.8(7) . . ?
C15 B2 C22 112.37(15) . . ?
C15 B2 C29 123.73(16) . . ?
C22 B2 C29 112.76(15) . . ?
C15 B2 B1 126.11(15) . . ?
C22 B2 B1 116.11(14) . . ?
C29 B2 B1 53.19(10) . . ?
C15 B2 H6 105.4(8) . . ?
C22 B2 H6 102.1(9) . . ?
C29 B2 H6 96.2(7) . . ?
B1 B2 H6 43.0(7) . . ?
C52 B4 C66 119.77(16) . . ?
C52 B4 C59 113.31(16) . . ?
C66 B4 C59 115.76(16) . . ?
C52 B4 B3 122.16(15) . . ?
C66 B4 B3 52.83(11) . . ?
C59 B4 B3 119.69(16) . . ?
C52 B4 H7 103.1(9) . . ?
C66 B4 H7 95.9(8) . . ?
C59 B4 H7 105.0(9) . . ?
B3 B4 H7 43.1(7) . . ?
O1_8 Li1 O1_9 103.9(3) . . ?
O1_8 Li1 O1_10 102.2(3) . . ?
O1_8 Li1 O1_11 117.6(2) . . ?
O1_9 Li1 O1_11 105.1(3) . . ?
O1_10 Li1 O1_11 106.1(3) . . ?
O1_8 Li1 O1_12 114.8(2) . . ?
O1_9 Li1 O1_12 111.8(4) . . ?
O1_11 Li1 O1_12 103.5(2) . . ?
O1_8 Li1 O1_13 116.3(5) . . ?
O1_10 Li1 O1_13 94.3(6) . . ?
O1_11 Li1 O1_13 115.6(6) . . ?
O1_2 Li2 O1_7 119.6(10) . . ?
O1_2 Li2 O1_5 108.2(8) . . ?
O1_6 Li2 O1_5 103.1(6) . . ?
O1_7 Li2 O1_5 105.8(5) . . ?
O1_6 Li2 O1_3 107.5(6) . . ?
O1_5 Li2 O1_3 112.5(2) . . ?
O1_6 Li2 O1_1 113.6(7) . . ?
O1_5 Li2 O1_1 112.8(2) . . ?
O1_3 Li2 O1_1 107.3(3) . . ?
O1_2 Li2 O1_4 117.8(8) . . ?
O1_7 Li2 O1_4 98.2(5) . . ?
O1_5 Li2 O1_4 105.9(5) . . ?
O1_2 Li2 C4_4 95.9(9) . . ?
O1_7 Li2 C4_4 127.6(5) . . ?
O1_5 Li2 C4_4 96.7(4) . . ?
O1_4 Li2 C4_4 29.5(5) . . ?
C1_1 O1_1 C4_1 105.5(3) . . ?
C1_1 O1_1 Li2 130.9(3) . . ?
C4_1 O1_1 Li2 122.7(3) . . ?
O1_1 C1_1 C2_1 107.7(3) . . ?
O1_1 C1_1 H1A_1 110.2 . . ?
C2_1 C1_1 H1A_1 110.2 . . ?
O1_1 C1_1 H1B_1 110.2 . . ?
C2_1 C1_1 H1B_1 110.2 . . ?
H1A_1 C1_1 H1B_1 108.5 . . ?
C1_1 C2_1 C3_1 103.9(3) . . ?
C1_1 C2_1 H2A_1 111.0 . . ?
C3_1 C2_1 H2A_1 111.0 . . ?
C1_1 C2_1 H2B_1 111.0 . . ?
C3_1 C2_1 H2B_1 111.0 . . ?
H2A_1 C2_1 H2B_1 109.0 . . ?
C4_1 C3_1 C2_1 102.4(3) . . ?
C4_1 C3_1 H3A_1 111.3 . . ?
C2_1 C3_1 H3A_1 111.3 . . ?
C4_1 C3_1 H3B_1 111.3 . . ?
C2_1 C3_1 H3B_1 111.3 . . ?
H3A_1 C3_1 H3B_1 109.2 . . ?
O1_1 C4_1 C3_1 102.9(3) . . ?
O1_1 C4_1 H4A_1 111.2 . . ?
C3_1 C4_1 H4A_1 111.2 . . ?
O1_1 C4_1 H4B_1 111.2 . . ?
C3_1 C4_1 H4B_1 111.2 . . ?
H4A_1 C4_1 H4B_1 109.1 . . ?
C1_2 O1_2 C4_2 112.8(12) . . ?
C1_2 O1_2 Li2 121.6(15) . . ?
C4_2 O1_2 Li2 116.4(13) . . ?
O1_2 C1_2 C2_2 105.2(12) . . ?
O1_2 C1_2 H1A_2 110.7 . . ?
C2_2 C1_2 H1A_2 110.7 . . ?
O1_2 C1_2 H1B_2 110.7 . . ?
C2_2 C1_2 H1B_2 110.7 . . ?
H1A_2 C1_2 H1B_2 108.8 . . ?
C1_2 C2_2 C3_2 103.7(13) . . ?
C1_2 C2_2 H2A_2 111.0 . . ?
C3_2 C2_2 H2A_2 111.0 . . ?
C1_2 C2_2 H2B_2 111.0 . . ?
C3_2 C2_2 H2B_2 111.0 . . ?
H2A_2 C2_2 H2B_2 109.0 . . ?
C2_2 C3_2 C4_2 103.8(13) . . ?
C2_2 C3_2 H3A_2 111.0 . . ?
C4_2 C3_2 H3A_2 111.0 . . ?
C2_2 C3_2 H3B_2 111.0 . . ?
C4_2 C3_2 H3B_2 111.0 . . ?
H3A_2 C3_2 H3B_2 109.0 . . ?
O1_2 C4_2 C3_2 100.7(12) . . ?
O1_2 C4_2 H4A_2 111.6 . . ?
C3_2 C4_2 H4A_2 111.6 . . ?
O1_2 C4_2 H4B_2 111.6 . . ?
C3_2 C4_2 H4B_2 111.6 . . ?
H4A_2 C4_2 H4B_2 109.4 . . ?
C1_3 O1_3 C4_3 107.3(3) . . ?
C1_3 O1_3 Li2 125.3(4) . . ?
C4_3 O1_3 Li2 123.0(3) . . ?
O1_3 C1_3 C2_3 107.0(5) . . ?
O1_3 C1_3 H1A_3 110.3 . . ?
C2_3 C1_3 H1A_3 110.3 . . ?
O1_3 C1_3 H1B_3 110.3 . . ?
C2_3 C1_3 H1B_3 110.3 . . ?
H1A_3 C1_3 H1B_3 108.6 . . ?
C3_3 C2_3 C1_3 105.1(5) . . ?
C3_3 C2_3 H2A_3 110.7 . . ?
C1_3 C2_3 H2A_3 110.7 . . ?
C3_3 C2_3 H2B_3 110.7 . . ?
C1_3 C2_3 H2B_3 110.7 . . ?
H2A_3 C2_3 H2B_3 108.8 . . ?
C2_3 C3_3 C4_3 102.4(5) . . ?
C2_3 C3_3 H3A_3 111.3 . . ?
C4_3 C3_3 H3A_3 111.3 . . ?
C2_3 C3_3 H3B_3 111.3 . . ?
C4_3 C3_3 H3B_3 111.3 . . ?
H3A_3 C3_3 H3B_3 109.2 . . ?
O1_3 C4_3 C3_3 105.7(3) . . ?
O1_3 C4_3 H4A_3 110.6 . . ?
C3_3 C4_3 H4A_3 110.6 . . ?
O1_3 C4_3 H4B_3 110.6 . . ?
C3_3 C4_3 H4B_3 110.6 . . ?
H4A_3 C4_3 H4B_3 108.7 . . ?
C4_4 O1_4 C1_4 109.6(9) . . ?
C4_4 O1_4 Li2 108.7(11) . . ?
C1_4 O1_4 Li2 121.1(11) . . ?
O1_4 C1_4 C2_4 108.3(9) . . ?
O1_4 C1_4 H1A_4 110.0 . . ?
C2_4 C1_4 H1A_4 110.0 . . ?
O1_4 C1_4 H1B_4 110.0 . . ?
C2_4 C1_4 H1B_4 110.0 . . ?
H1A_4 C1_4 H1B_4 108.4 . . ?
C3_4 C2_4 C1_4 106.2(9) . . ?
C3_4 C2_4 H2A_4 110.5 . . ?
C1_4 C2_4 H2A_4 110.5 . . ?
C3_4 C2_4 H2B_4 110.5 . . ?
C1_4 C2_4 H2B_4 110.5 . . ?
H2A_4 C2_4 H2B_4 108.7 . . ?
C2_4 C3_4 C4_4 107.4(9) . . ?
C2_4 C3_4 H3A_4 110.2 . . ?
C4_4 C3_4 H3A_4 110.2 . . ?
C2_4 C3_4 H3B_4 110.2 . . ?
C4_4 C3_4 H3B_4 110.2 . . ?
H3A_4 C3_4 H3B_4 108.5 . . ?
O1_4 C4_4 C3_4 107.8(9) . . ?
O1_4 C4_4 Li2 41.7(7) . . ?
C3_4 C4_4 Li2 137.2(12) . . ?
O1_4 C4_4 H4A_4 110.1 . . ?
C3_4 C4_4 H4A_4 110.1 . . ?
Li2 C4_4 H4A_4 71.4 . . ?
O1_4 C4_4 H4B_4 110.1 . . ?
C3_4 C4_4 H4B_4 110.1 . . ?
Li2 C4_4 H4B_4 109.4 . . ?
H4A_4 C4_4 H4B_4 108.5 . . ?
C4_5 O1_5 C1_5 108.84(18) . . ?
C4_5 O1_5 Li2 122.8(2) . . ?
C1_5 O1_5 Li2 122.83(19) . . ?
O1_5 C1_5 C2_5 105.98(19) . . ?
O1_5 C1_5 H1A_5 110.5 . . ?
C2_5 C1_5 H1A_5 110.5 . . ?
O1_5 C1_5 H1B_5 110.5 . . ?
C2_5 C1_5 H1B_5 110.5 . . ?
H1A_5 C1_5 H1B_5 108.7 . . ?
C1_5 C2_5 C3_5 103.4(2) . . ?
C1_5 C2_5 H2A_5 111.1 . . ?
C3_5 C2_5 H2A_5 111.1 . . ?
C1_5 C2_5 H2B_5 111.1 . . ?
C3_5 C2_5 H2B_5 111.1 . . ?
H2A_5 C2_5 H2B_5 109.0 . . ?
C4_5 C3_5 C2_5 101.3(2) . . ?
C4_5 C3_5 H3A_5 111.5 . . ?
C2_5 C3_5 H3A_5 111.5 . . ?
C4_5 C3_5 H3B_5 111.5 . . ?
C2_5 C3_5 H3B_5 111.5 . . ?
H3A_5 C3_5 H3B_5 109.3 . . ?
O1_5 C4_5 C3_5 104.7(2) . . ?
O1_5 C4_5 H4A_5 110.8 . . ?
C3_5 C4_5 H4A_5 110.8 . . ?
O1_5 C4_5 H4B_5 110.8 . . ?
C3_5 C4_5 H4B_5 110.8 . . ?
H4A_5 C4_5 H4B_5 108.9 . . ?
C1_6 O1_6 C4_6 105.8(9) . . ?
C1_6 O1_6 Li2 123.7(12) . . ?
C4_6 O1_6 Li2 129.5(13) . . ?
O1_6 C1_6 C2_6 105.9(10) . . ?
O1_6 C1_6 H1A_6 110.6 . . ?
C2_6 C1_6 H1A_6 110.6 . . ?
O1_6 C1_6 H1B_6 110.6 . . ?
C2_6 C1_6 H1B_6 110.6 . . ?
H1A_6 C1_6 H1B_6 108.7 . . ?
C1_6 C2_6 C3_6 105.8(9) . . ?
C1_6 C2_6 H2A_6 110.6 . . ?
C3_6 C2_6 H2A_6 110.6 . . ?
C1_6 C2_6 H2B_6 110.6 . . ?
C3_6 C2_6 H2B_6 110.6 . . ?
H2A_6 C2_6 H2B_6 108.7 . . ?
C4_6 C3_6 C2_6 105.5(8) . . ?
C4_6 C3_6 H3A_6 110.6 . . ?
C2_6 C3_6 H3A_6 110.6 . . ?
C4_6 C3_6 H3B_6 110.6 . . ?
C2_6 C3_6 H3B_6 110.6 . . ?
H3A_6 C3_6 H3B_6 108.8 . . ?
O1_6 C4_6 C3_6 106.0(10) . . ?
O1_6 C4_6 H4A_6 110.5 . . ?
C3_6 C4_6 H4A_6 110.5 . . ?
O1_6 C4_6 H4B_6 110.5 . . ?
C3_6 C4_6 H4B_6 110.5 . . ?
H4A_6 C4_6 H4B_6 108.7 . . ?
C1_7 O1_7 C4_7 109.6(7) . . ?
C1_7 O1_7 Li2 122.9(8) . . ?
C4_7 O1_7 Li2 122.4(8) . . ?
O1_7 C1_7 C2_7 106.2(8) . . ?
O1_7 C1_7 H1A_7 110.5 . . ?
C2_7 C1_7 H1A_7 110.5 . . ?
O1_7 C1_7 H1B_7 110.5 . . ?
C2_7 C1_7 H1B_7 110.5 . . ?
H1A_7 C1_7 H1B_7 108.7 . . ?
C1_7 C2_7 C3_7 104.2(8) . . ?
C1_7 C2_7 H2A_7 110.9 . . ?
C3_7 C2_7 H2A_7 110.9 . . ?
C1_7 C2_7 H2B_7 110.9 . . ?
C3_7 C2_7 H2B_7 110.9 . . ?
H2A_7 C2_7 H2B_7 108.9 . . ?
C2_7 C3_7 C4_7 104.5(8) . . ?
C2_7 C3_7 H3A_7 110.9 . . ?
C4_7 C3_7 H3A_7 110.9 . . ?
C2_7 C3_7 H3B_7 110.9 . . ?
C4_7 C3_7 H3B_7 110.9 . . ?
H3A_7 C3_7 H3B_7 108.9 . . ?
O1_7 C4_7 C3_7 104.8(7) . . ?
O1_7 C4_7 H4A_7 110.8 . . ?
C3_7 C4_7 H4A_7 110.8 . . ?
O1_7 C4_7 H4B_7 110.8 . . ?
C3_7 C4_7 H4B_7 110.8 . . ?
H4A_7 C4_7 H4B_7 108.9 . . ?
C4_8 O1_8 C1_8 108.91(18) . . ?
C4_8 O1_8 Li1 122.34(18) . . ?
C1_8 O1_8 Li1 127.86(19) . . ?
O1_8 C1_8 C2_8 106.6(2) . . ?
O1_8 C1_8 H1A_8 110.4 . . ?
C2_8 C1_8 H1A_8 110.4 . . ?
O1_8 C1_8 H1B_8 110.4 . . ?
C2_8 C1_8 H1B_8 110.4 . . ?
H1A_8 C1_8 H1B_8 108.6 . . ?
C3_8 C2_8 C1_8 104.4(2) . . ?
C3_8 C2_8 H2A_8 110.9 . . ?
C1_8 C2_8 H2A_8 110.9 . . ?
C3_8 C2_8 H2B_8 110.9 . . ?
C1_8 C2_8 H2B_8 110.9 . . ?
H2A_8 C2_8 H2B_8 108.9 . . ?
C2_8 C3_8 C4_8 103.0(2) . . ?
C2_8 C3_8 H3A_8 111.2 . . ?
C4_8 C3_8 H3A_8 111.2 . . ?
C2_8 C3_8 H3B_8 111.2 . . ?
C4_8 C3_8 H3B_8 111.2 . . ?
H3A_8 C3_8 H3B_8 109.1 . . ?
O1_8 C4_8 C3_8 105.89(19) . . ?
O1_8 C4_8 H4A_8 110.6 . . ?
C3_8 C4_8 H4A_8 110.6 . . ?
O1_8 C4_8 H4B_8 110.6 . . ?
C3_8 C4_8 H4B_8 110.6 . . ?
H4A_8 C4_8 H4B_8 108.7 . . ?
C4_9 O1_9 C1_9 110.0(7) . . ?
C4_9 O1_9 Li1 126.2(7) . . ?
C1_9 O1_9 Li1 122.1(7) . . ?
O1_9 C1_9 OC2_9 105.0(7) . . ?
O1_9 C1_9 H1A_9 110.8 . . ?
OC2_9 C1_9 H1A_9 110.8 . . ?
O1_9 C1_9 H1B_9 110.8 . . ?
OC2_9 C1_9 H1B_9 110.8 . . ?
H1A_9 C1_9 H1B_9 108.8 . . ?
C1_9 OC2_9 C3_9 102.1(7) . . ?
C1_9 OC2_9 HC2A_9 111.3 . . ?
C3_9 OC2_9 HC2A_9 111.3 . . ?
C1_9 OC2_9 HC2B_9 111.3 . . ?
C3_9 OC2_9 HC2B_9 111.3 . . ?
HC2A_9 OC2_9 HC2B_9 109.2 . . ?
OC2_9 C3_9 C4_9 104.8(8) . . ?
OC2_9 C3_9 H3A_9 110.8 . . ?
C4_9 C3_9 H3A_9 110.8 . . ?
OC2_9 C3_9 H3B_9 110.8 . . ?
C4_9 C3_9 H3B_9 110.8 . . ?
H3A_9 C3_9 H3B_9 108.9 . . ?
O1_9 C4_9 C3_9 105.8(7) . . ?
O1_9 C4_9 H4A_9 110.6 . . ?
C3_9 C4_9 H4A_9 110.6 . . ?
O1_9 C4_9 H4B_9 110.6 . . ?
C3_9 C4_9 H4B_9 110.6 . . ?
H4A_9 C4_9 H4B_9 108.7 . . ?
C4_10 O1_10 C1_10 108.0(8) . . ?
C4_10 O1_10 Li1 130.6(8) . . ?
C1_10 O1_10 Li1 120.8(7) . . ?
O1_10 C1_10 C2_10 106.8(8) . . ?
O1_10 C1_10 H1A_10 110.4 . . ?
C2_10 C1_10 H1A_10 110.4 . . ?
O1_10 C1_10 H1B_10 110.4 . . ?
C2_10 C1_10 H1B_10 110.4 . . ?
H1A_10 C1_10 H1B_10 108.6 . . ?
C1_10 C2_10 C3_10 103.6(8) . . ?
C1_10 C2_10 H2A_10 111.0 . . ?
C3_10 C2_10 H2A_10 111.0 . . ?
C1_10 C2_10 H2B_10 111.0 . . ?
C3_10 C2_10 H2B_10 111.0 . . ?
H2A_10 C2_10 H2B_10 109.0 . . ?
C4_10 C3_10 C2_10 102.0(9) . . ?
C4_10 C3_10 H3A_10 111.4 . . ?
C2_10 C3_10 H3A_10 111.4 . . ?
C4_10 C3_10 H3B_10 111.4 . . ?
C2_10 C3_10 H3B_10 111.4 . . ?
H3A_10 C3_10 H3B_10 109.2 . . ?
O1_10 C4_10 C3_10 106.1(10) . . ?
O1_10 C4_10 H4A_10 110.5 . . ?
C3_10 C4_10 H4A_10 110.5 . . ?
O1_10 C4_10 H4B_10 110.5 . . ?
C3_10 C4_10 H4B_10 110.5 . . ?
H4A_10 C4_10 H4B_10 108.7 . . ?
C1_11 O1_11 C4_11 109.27(15) . . ?
C1_11 O1_11 Li1 121.95(18) . . ?
C4_11 O1_11 Li1 126.20(18) . . ?
O1_11 C1_11 C2_11 106.05(17) . . ?
O1_11 C1_11 H1A_11 110.5 . . ?
C2_11 C1_11 H1A_11 110.5 . . ?
O1_11 C1_11 H1B_11 110.5 . . ?
C2_11 C1_11 H1B_11 110.5 . . ?
H1A_11 C1_11 H1B_11 108.7 . . ?
C1_11 C2_11 C3_11 102.61(18) . . ?
C1_11 C2_11 H2A_11 111.2 . . ?
C3_11 C2_11 H2A_11 111.2 . . ?
C1_11 C2_11 H2B_11 111.2 . . ?
C3_11 C2_11 H2B_11 111.2 . . ?
H2A_11 C2_11 H2B_11 109.2 . . ?
C4_11 C3_11 C2_11 101.51(17) . . ?
C4_11 C3_11 H3A_11 111.5 . . ?
C2_11 C3_11 H3A_11 111.5 . . ?
C4_11 C3_11 H3B_11 111.5 . . ?
C2_11 C3_11 H3B_11 111.5 . . ?
H3A_11 C3_11 H3B_11 109.3 . . ?
O1_11 C4_11 C3_11 105.25(17) . . ?
O1_11 C4_11 H4A_11 110.7 . . ?
C3_11 C4_11 H4A_11 110.7 . . ?
O1_11 C4_11 H4B_11 110.7 . . ?
C3_11 C4_11 H4B_11 110.7 . . ?
H4A_11 C4_11 H4B_11 108.8 . . ?
C4_12 O1_12 C1_12 108.7(3) . . ?
C4_12 O1_12 Li1 124.0(2) . . ?
C1_12 O1_12 Li1 124.1(3) . . ?
O1_12 C1_12 C2_12 105.2(3) . . ?
O1_12 C1_12 H1A_12 110.7 . . ?
C2_12 C1_12 H1A_12 110.7 . . ?
O1_12 C1_12 H1B_12 110.7 . . ?
C2_12 C1_12 H1B_12 110.7 . . ?
H1A_12 C1_12 H1B_12 108.8 . . ?
C3_12 C2_12 C1_12 101.0(4) . . ?
C3_12 C2_12 H2A_12 111.6 . . ?
C1_12 C2_12 H2A_12 111.6 . . ?
C3_12 C2_12 H2B_12 111.6 . . ?
C1_12 C2_12 H2B_12 111.6 . . ?
H2A_12 C2_12 H2B_12 109.4 . . ?
C4_12 C3_12 C2_12 107.4(4) . . ?
C4_12 C3_12 H3A_12 110.2 . . ?
C2_12 C3_12 H3A_12 110.2 . . ?
C4_12 C3_12 H3B_12 110.2 . . ?
C2_12 C3_12 H3B_12 110.2 . . ?
H3A_12 C3_12 H3B_12 108.5 . . ?
O1_12 C4_12 C3_12 105.9(3) . . ?
O1_12 C4_12 H4A_12 110.5 . . ?
C3_12 C4_12 H4A_12 110.5 . . ?
O1_12 C4_12 H4B_12 110.5 . . ?
C3_12 C4_12 H4B_12 110.5 . . ?
H4A_12 C4_12 H4B_12 108.7 . . ?
C4_13 O1_13 C1_13 106.8(11) . . ?
C4_13 O1_13 Li1 132.1(12) . . ?
C1_13 O1_13 Li1 114.7(13) . . ?
O1_13 C1_13 C2_13 106.6(11) . . ?
O1_13 C1_13 H1A_13 110.4 . . ?
C2_13 C1_13 H1A_13 110.4 . . ?
O1_13 C1_13 H1B_13 110.4 . . ?
C2_13 C1_13 H1B_13 110.4 . . ?
H1A_13 C1_13 H1B_13 108.6 . . ?
C3_13 C2_13 C1_13 104.1(12) . . ?
C3_13 C2_13 H2A_13 110.9 . . ?
C1_13 C2_13 H2A_13 110.9 . . ?
C3_13 C2_13 H2B_13 110.9 . . ?
C1_13 C2_13 H2B_13 110.9 . . ?
H2A_13 C2_13 H2B_13 109.0 . . ?
C4_13 C3_13 C2_13 100.4(13) . . ?
C4_13 C3_13 H3A_13 111.7 . . ?
C2_13 C3_13 H3A_13 111.7 . . ?
C4_13 C3_13 H3B_13 111.7 . . ?
C2_13 C3_13 H3B_13 111.7 . . ?
H3A_13 C3_13 H3B_13 109.5 . . ?
O1_13 C4_13 C3_13 105.1(13) . . ?
O1_13 C4_13 H4A_13 110.7 . . ?
C3_13 C4_13 H4A_13 110.7 . . ?
O1_13 C4_13 H4B_13 110.7 . . ?
C3_13 C4_13 H4B_13 110.7 . . ?
H4A_13 C4_13 H4B_13 108.8 . . ?

loop_
_geom_bond_atom_site_label_1
_geom_bond_atom_site_label_2
_geom_bond_distance
_geom_bond_site_symmetry_2
_geom_bond_publ_flag
N1 C36 1.451(3) . ?
N1 C35 1.451(3) . ?
N1 C37 1.453(3) . ?
N2 C74 1.449(3) . ?
N2 C72 1.449(3) . ?
N2 C73 1.465(3) . ?
C1 C2 1.403(3) . ?
C1 C6 1.415(3) . ?
C1 B1 1.617(3) . ?
C2 C3 1.386(3) . ?
C2 H2 0.9500 . ?
C3 C4 1.382(3) . ?
C3 H3 0.9500 . ?
C4 C5 1.384(3) . ?
C4 H4 0.9500 . ?
C5 C6 1.391(3) . ?
C5 H5 0.9500 . ?
C6 C7 1.506(3) . ?
C7 H7A 0.9800 . ?
C7 H7B 0.9800 . ?
C7 H7C 0.9800 . ?
C8 C9 1.399(3) . ?
C8 C13 1.419(3) . ?
C8 B1 1.622(3) . ?
C9 C10 1.390(3) . ?
C9 H9 0.9500 . ?
C10 C11 1.385(3) . ?
C10 H10 0.9500 . ?
C11 C12 1.380(3) . ?
C11 H11 0.9500 . ?
C12 C13 1.392(3) . ?
C12 H12 0.9500 . ?
C13 C14 1.506(3) . ?
C14 H14A 0.9800 . ?
C14 H14B 0.9800 . ?
C14 H14C 0.9800 . ?
C15 C16 1.408(3) . ?
C15 C20 1.420(3) . ?
C15 B2 1.617(3) . ?
C16 C17 1.386(3) . ?
C16 H16 0.9500 . ?
C17 C18 1.386(3) . ?
C17 H17 0.9500 . ?
C18 C19 1.384(3) . ?
C18 H18 0.9500 . ?
C19 C20 1.394(3) . ?
C19 H19 0.9500 . ?
C20 C21 1.507(3) . ?
C21 H21A 0.9800 . ?
C21 H21B 0.9800 . ?
C21 H21C 0.9800 . ?
C22 C23 1.403(3) . ?
C22 C27 1.415(3) . ?
C22 B2 1.624(3) . ?
C23 C24 1.389(3) . ?
C23 H23 0.9500 . ?
C24 C25 1.378(3) . ?
C24 H24 0.9500 . ?
C25 C26 1.384(3) . ?
C25 H25 0.9500 . ?
C26 C27 1.397(3) . ?
C26 H26 0.9500 . ?
C27 C28 1.511(3) . ?
C28 H28A 0.9800 . ?
C28 H28B 0.9800 . ?
C28 H28C 0.9800 . ?
C29 C30 1.486(2) . ?
C29 B2 1.628(3) . ?
C29 B1 1.636(3) . ?
C29 H29 1.0000 . ?
C30 C31 1.407(3) . ?
C30 C35 1.417(3) . ?
C31 C32 1.385(3) . ?
C31 H31 0.9500 . ?
C32 C33 1.386(3) . ?
C32 H32 0.9500 . ?
C33 C34 1.375(4) . ?
C33 H33 0.9500 . ?
C34 C35 1.398(3) . ?
C34 H34 0.9500 . ?
C36 H36A 0.9800 . ?
C36 H36B 0.9800 . ?
C36 H36C 0.9800 . ?
C37 H37A 0.9800 . ?
C37 H37B 0.9800 . ?
C37 H37C 0.9800 . ?
B3 C45' 1.545(14) . ?
B3 C38 1.605(5) . ?
B3 C66 1.629(3) . ?
B3 C45 1.637(4) . ?
B3 C38' 1.728(12) . ?
B3 B4 1.970(3) . ?
B3 H7 1.348(17) . ?
C38 C39 1.374(7) . ?
C38 C43 1.437(7) . ?
C39 C40 1.406(5) . ?
C39 H39 0.9500 . ?
C40 C41 1.357(7) . ?
C40 H40 0.9500 . ?
C41 C42 1.378(8) . ?
C41 H41 0.9500 . ?
C42 C43 1.393(5) . ?
C42 H42 0.9500 . ?
C43 C44 1.500(6) . ?
C44 H44A 0.9800 . ?
C44 H44B 0.9800 . ?
C44 H44C 0.9800 . ?
C38' C39' 1.404(15) . ?
C38' C43' 1.464(16) . ?
C39' C40' 1.410(13) . ?
C39' H39' 0.9500 . ?
C40' C41' 1.378(13) . ?
C40' H40' 0.9500 . ?
C41' C42' 1.415(14) . ?
C41' H41' 0.9500 . ?
C42' C43' 1.430(15) . ?
C42' H42' 0.9500 . ?
C43' C44' 1.447(13) . ?
C44' H44D 0.9800 . ?
C44' H44E 0.9800 . ?
C44' H44F 0.9800 . ?
C45 C46 1.404(5) . ?
C45 C50 1.420(5) . ?
C46 C47 1.389(4) . ?
C46 H46 0.9500 . ?
C47 C48 1.372(5) . ?
C47 H47 0.9500 . ?
C48 C49 1.383(5) . ?
C48 H48 0.9500 . ?
C49 C50 1.396(5) . ?
C49 H49 0.9500 . ?
C50 C51 1.505(4) . ?
C51 H51A 0.9800 . ?
C51 H51B 0.9800 . ?
C51 H51C 0.9800 . ?
C45' C46' 1.370(19) . ?
C45' C50' 1.375(17) . ?
C46' C47' 1.366(14) . ?
C46' H46' 0.9500 . ?
C47' C48' 1.361(15) . ?
C47' H47' 0.9500 . ?
C48' C49' 1.358(17) . ?
C48' H48' 0.9500 . ?
C49' C50' 1.398(14) . ?
C49' H49' 0.9500 . ?
C50' C51' 1.494(14) . ?
C51' H51D 0.9800 . ?
C51' H51E 0.9800 . ?
C51' H51F 0.9800 . ?
C52 C53 1.402(3) . ?
C52 C57 1.414(3) . ?
C52 B4 1.618(3) . ?
C53 C54 1.385(3) . ?
C53 H53 0.9500 . ?
C54 C55 1.380(4) . ?
C54 H54 0.9500 . ?
C55 C56 1.388(3) . ?
C55 H55 0.9500 . ?
C56 C57 1.394(3) . ?
C56 H56 0.9500 . ?
C57 C58 1.506(3) . ?
C58 H58A 0.9800 . ?
C58 H58B 0.9800 . ?
C58 H58C 0.9800 . ?
C59 C60 1.404(3) . ?
C59 C64 1.416(3) . ?
C59 B4 1.625(3) . ?
C60 C61 1.385(3) . ?
C60 H60 0.9500 . ?
C61 C62 1.379(3) . ?
C61 H61 0.9500 . ?
C62 C63 1.384(3) . ?
C62 H62 0.9500 . ?
C63 C64 1.400(3) . ?
C63 H63 0.9500 . ?
C64 C65 1.506(3) . ?
C65 H65A 0.9800 . ?
C65 H65B 0.9800 . ?
C65 H65C 0.9800 . ?
C66 C67 1.485(3) . ?
C66 B4 1.624(3) . ?
C66 H66 1.0000 . ?
C67 C68 1.405(3) . ?
C67 C72 1.416(3) . ?
C68 C69 1.385(3) . ?
C68 H68 0.9500 . ?
C69 C70 1.385(3) . ?
C69 H69 0.9500 . ?
C70 C71 1.380(3) . ?
C70 H70 0.9500 . ?
C71 C72 1.398(3) . ?
C71 H71 0.9500 . ?
C73 H73A 0.9800 . ?
C73 H73B 0.9800 . ?
C73 H73C 0.9800 . ?
C74 H74A 0.9800 . ?
C74 H74B 0.9800 . ?
C74 H74C 0.9800 . ?
B1 B2 1.963(3) . ?
B1 H6 1.342(16) . ?
B2 H6 1.338(16) . ?
B4 H7 1.343(17) . ?
Li1 O1_8 1.903(4) . ?
Li1 O1_9 1.911(7) . ?
Li1 O1_10 1.911(9) . ?
Li1 O1_11 1.926(4) . ?
Li1 O1_12 1.931(5) . ?
Li1 O1_13 1.977(13) . ?
Li2 O1_2 1.834(16) . ?
Li2 O1_6 1.905(11) . ?
Li2 O1_7 1.911(8) . ?
Li2 O1_5 1.927(5) . ?
Li2 O1_3 1.937(5) . ?
Li2 O1_1 1.943(5) . ?
Li2 O1_4 1.949(13) . ?
Li2 C4_4 2.773(17) . ?
O1_1 C1_1 1.440(4) . ?
O1_1 C4_1 1.473(5) . ?
C1_1 C2_1 1.519(5) . ?
C1_1 H1A_1 0.9900 . ?
C1_1 H1B_1 0.9900 . ?
C2_1 C3_1 1.523(4) . ?
C2_1 H2A_1 0.9900 . ?
C2_1 H2B_1 0.9900 . ?
C3_1 C4_1 1.503(5) . ?
C3_1 H3A_1 0.9900 . ?
C3_1 H3B_1 0.9900 . ?
C4_1 H4A_1 0.9900 . ?
C4_1 H4B_1 0.9900 . ?
O1_2 C1_2 1.418(13) . ?
O1_2 C4_2 1.443(13) . ?
C1_2 C2_2 1.500(13) . ?
C1_2 H1A_2 0.9900 . ?
C1_2 H1B_2 0.9900 . ?
C2_2 C3_2 1.505(14) . ?
C2_2 H2A_2 0.9900 . ?
C2_2 H2B_2 0.9900 . ?
C3_2 C4_2 1.514(14) . ?
C3_2 H3A_2 0.9900 . ?
C3_2 H3B_2 0.9900 . ?
C4_2 H4A_2 0.9900 . ?
C4_2 H4B_2 0.9900 . ?
O1_3 C1_3 1.417(5) . ?
O1_3 C4_3 1.465(5) . ?
C1_3 C2_3 1.514(7) . ?
C1_3 H1A_3 0.9900 . ?
C1_3 H1B_3 0.9900 . ?
C2_3 C3_3 1.433(8) . ?
C2_3 H2A_3 0.9900 . ?
C2_3 H2B_3 0.9900 . ?
C3_3 C4_3 1.515(5) . ?
C3_3 H3A_3 0.9900 . ?
C3_3 H3B_3 0.9900 . ?
C4_3 H4A_3 0.9900 . ?
C4_3 H4B_3 0.9900 . ?
O1_4 C4_4 1.444(12) . ?
O1_4 C1_4 1.446(12) . ?
C1_4 C2_4 1.507(13) . ?
C1_4 H1A_4 0.9900 . ?
C1_4 H1B_4 0.9900 . ?
C2_4 C3_4 1.489(12) . ?
C2_4 H2A_4 0.9900 . ?
C2_4 H2B_4 0.9900 . ?
C3_4 C4_4 1.496(12) . ?
C3_4 H3A_4 0.9900 . ?
C3_4 H3B_4 0.9900 . ?
C4_4 H4A_4 0.9900 . ?
C4_4 H4B_4 0.9900 . ?
O1_5 C4_5 1.442(3) . ?
O1_5 C1_5 1.459(3) . ?
C1_5 C2_5 1.506(3) . ?
C1_5 H1A_5 0.9900 . ?
C1_5 H1B_5 0.9900 . ?
C2_5 C3_5 1.521(4) . ?
C2_5 H2A_5 0.9900 . ?
C2_5 H2B_5 0.9900 . ?
C3_5 C4_5 1.505(4) . ?
C3_5 H3A_5 0.9900 . ?
C3_5 H3B_5 0.9900 . ?
C4_5 H4A_5 0.9900 . ?
C4_5 H4B_5 0.9900 . ?
O1_6 C1_6 1.436(11) . ?
O1_6 C4_6 1.453(11) . ?
C1_6 C2_6 1.494(11) . ?
C1_6 H1A_6 0.9900 . ?
C1_6 H1B_6 0.9900 . ?
C2_6 C3_6 1.499(11) . ?
C2_6 H2A_6 0.9900 . ?
C2_6 H2B_6 0.9900 . ?
C3_6 C4_6 1.492(12) . ?
C3_6 H3A_6 0.9900 . ?
C3_6 H3B_6 0.9900 . ?
C4_6 H4A_6 0.9900 . ?
C4_6 H4B_6 0.9900 . ?
O1_7 C1_7 1.447(9) . ?
O1_7 C4_7 1.452(9) . ?
C1_7 C2_7 1.482(11) . ?
C1_7 H1A_7 0.9900 . ?
C1_7 H1B_7 0.9900 . ?
C2_7 C3_7 1.488(11) . ?
C2_7 H2A_7 0.9900 . ?
C2_7 H2B_7 0.9900 . ?
C3_7 C4_7 1.491(9) . ?
C3_7 H3A_7 0.9900 . ?
C3_7 H3B_7 0.9900 . ?
C4_7 H4A_7 0.9900 . ?
C4_7 H4B_7 0.9900 . ?
O1_8 C4_8 1.431(2) . ?
O1_8 C1_8 1.445(3) . ?
C1_8 C2_8 1.513(4) . ?
C1_8 H1A_8 0.9900 . ?
C1_8 H1B_8 0.9900 . ?
C2_8 C3_8 1.495(4) . ?
C2_8 H2A_8 0.9900 . ?
C2_8 H2B_8 0.9900 . ?
C3_8 C4_8 1.499(3) . ?
C3_8 H3A_8 0.9900 . ?
C3_8 H3B_8 0.9900 . ?
C4_8 H4A_8 0.9900 . ?
C4_8 H4B_8 0.9900 . ?
O1_9 C4_9 1.432(9) . ?
O1_9 C1_9 1.450(9) . ?
C1_9 OC2_9 1.501(9) . ?
C1_9 H1A_9 0.9900 . ?
C1_9 H1B_9 0.9900 . ?
OC2_9 C3_9 1.510(9) . ?
OC2_9 HC2A_9 0.9900 . ?
OC2_9 HC2B_9 0.9900 . ?
C3_9 C4_9 1.512(9) . ?
C3_9 H3A_9 0.9900 . ?
C3_9 H3B_9 0.9900 . ?
C4_9 H4A_9 0.9900 . ?
C4_9 H4B_9 0.9900 . ?
O1_10 C4_10 1.441(11) . ?
O1_10 C1_10 1.459(11) . ?
C1_10 C2_10 1.503(11) . ?
C1_10 H1A_10 0.9900 . ?
C1_10 H1B_10 0.9900 . ?
C2_10 C3_10 1.512(11) . ?
C2_10 H2A_10 0.9900 . ?
C2_10 H2B_10 0.9900 . ?
C3_10 C4_10 1.499(12) . ?
C3_10 H3A_10 0.9900 . ?
C3_10 H3B_10 0.9900 . ?
C4_10 H4A_10 0.9900 . ?
C4_10 H4B_10 0.9900 . ?
O1_11 C1_11 1.444(2) . ?
O1_11 C4_11 1.447(2) . ?
C1_11 C2_11 1.504(3) . ?
C1_11 H1A_11 0.9900 . ?
C1_11 H1B_11 0.9900 . ?
C2_11 C3_11 1.519(3) . ?
C2_11 H2A_11 0.9900 . ?
C2_11 H2B_11 0.9900 . ?
C3_11 C4_11 1.511(3) . ?
C3_11 H3A_11 0.9900 . ?
C3_11 H3B_11 0.9900 . ?
C4_11 H4A_11 0.9900 . ?
C4_11 H4B_11 0.9900 . ?
O1_12 C4_12 1.437(4) . ?
O1_12 C1_12 1.442(4) . ?
C1_12 C2_12 1.508(5) . ?
C1_12 H1A_12 0.9900 . ?
C1_12 H1B_12 0.9900 . ?
C2_12 C3_12 1.497(6) . ?
C2_12 H2A_12 0.9900 . ?
C2_12 H2B_12 0.9900 . ?
C3_12 C4_12 1.480(7) . ?
C3_12 H3A_12 0.9900 . ?
C3_12 H3B_12 0.9900 . ?
C4_12 H4A_12 0.9900 . ?
C4_12 H4B_12 0.9900 . ?
O1_13 C4_13 1.443(12) . ?
O1_13 C1_13 1.443(13) . ?
C1_13 C2_13 1.508(13) . ?
C1_13 H1A_13 0.9900 . ?
C1_13 H1B_13 0.9900 . ?
C2_13 C3_13 1.501(13) . ?
C2_13 H2A_13 0.9900 . ?
C2_13 H2B_13 0.9900 . ?
C3_13 C4_13 1.491(14) . ?
C3_13 H3A_13 0.9900 . ?
C3_13 H3B_13 0.9900 . ?
C4_13 H4A_13 0.9900 . ?
C4_13 H4B_13 0.9900 . ?

loop_
_geom_torsion_atom_site_label_1
_geom_torsion_atom_site_label_2
_geom_torsion_atom_site_label_3
_geom_torsion_atom_site_label_4
_geom_torsion
_geom_torsion_site_symmetry_1
_geom_torsion_site_symmetry_2
_geom_torsion_site_symmetry_3
_geom_torsion_site_symmetry_4
_geom_torsion_publ_flag
C6 C1 C2 C3 1.0(3) . . . . ?
B1 C1 C2 C3 -178.50(17) . . . . ?
C1 C2 C3 C4 -1.3(3) . . . . ?
C2 C3 C4 C5 0.4(3) . . . . ?
C3 C4 C5 C6 0.8(3) . . . . ?
C4 C5 C6 C1 -1.1(3) . . . . ?
C4 C5 C6 C7 -179.62(18) . . . . ?
C2 C1 C6 C5 0.2(3) . . . . ?
B1 C1 C6 C5 179.73(17) . . . . ?
C2 C1 C6 C7 178.67(17) . . . . ?
B1 C1 C6 C7 -1.8(3) . . . . ?
C13 C8 C9 C10 2.5(3) . . . . ?
B1 C8 C9 C10 -171.56(18) . . . . ?
C8 C9 C10 C11 -0.8(3) . . . . ?
C9 C10 C11 C12 -1.1(3) . . . . ?
C10 C11 C12 C13 1.3(3) . . . . ?
C11 C12 C13 C8 0.5(3) . . . . ?
C11 C12 C13 C14 179.81(19) . . . . ?
C9 C8 C13 C12 -2.3(3) . . . . ?
B1 C8 C13 C12 171.50(17) . . . . ?
C9 C8 C13 C14 178.42(17) . . . . ?
B1 C8 C13 C14 -7.8(3) . . . . ?
C20 C15 C16 C17 1.1(3) . . . . ?
B2 C15 C16 C17 -171.07(18) . . . . ?
C15 C16 C17 C18 0.2(3) . . . . ?
C16 C17 C18 C19 -0.8(3) . . . . ?
C17 C18 C19 C20 0.0(3) . . . . ?
C18 C19 C20 C15 1.4(3) . . . . ?
C18 C19 C20 C21 179.80(19) . . . . ?
C16 C15 C20 C19 -1.9(3) . . . . ?
B2 C15 C20 C19 170.09(17) . . . . ?
C16 C15 C20 C21 179.78(17) . . . . ?
B2 C15 C20 C21 -8.2(3) . . . . ?
C27 C22 C23 C24 1.2(3) . . . . ?
B2 C22 C23 C24 -177.54(18) . . . . ?
C22 C23 C24 C25 0.7(3) . . . . ?
C23 C24 C25 C26 -1.7(3) . . . . ?
C24 C25 C26 C27 0.7(3) . . . . ?
C25 C26 C27 C22 1.2(3) . . . . ?
C25 C26 C27 C28 -178.7(2) . . . . ?
C23 C22 C27 C26 -2.1(3) . . . . ?
B2 C22 C27 C26 176.64(18) . . . . ?
C23 C22 C27 C28 177.86(18) . . . . ?
B2 C22 C27 C28 -3.4(3) . . . . ?
B2 C29 C30 C31 -49.8(3) . . . . ?
B1 C29 C30 C31 43.4(2) . . . . ?
B2 C29 C30 C35 134.48(19) . . . . ?
B1 C29 C30 C35 -132.24(19) . . . . ?
C35 C30 C31 C32 3.3(3) . . . . ?
C29 C30 C31 C32 -172.54(18) . . . . ?
C30 C31 C32 C33 -1.8(3) . . . . ?
C31 C32 C33 C34 -0.7(3) . . . . ?
C32 C33 C34 C35 1.6(4) . . . . ?
C33 C34 C35 C30 0.1(4) . . . . ?
C33 C34 C35 N1 178.8(2) . . . . ?
C31 C30 C35 C34 -2.4(3) . . . . ?
C29 C30 C35 C34 173.54(19) . . . . ?
C31 C30 C35 N1 178.83(17) . . . . ?
C29 C30 C35 N1 -5.2(3) . . . . ?
C36 N1 C35 C34 -71.1(3) . . . . ?
C37 N1 C35 C34 55.0(3) . . . . ?
C36 N1 C35 C30 107.7(2) . . . . ?
C37 N1 C35 C30 -126.3(2) . . . . ?
C66 B3 C38 C39 36.4(8) . . . . ?
C45 B3 C38 C39 -106.3(7) . . . . ?
B4 B3 C38 C39 100.7(6) . . . . ?
C66 B3 C38 C43 -146.7(5) . . . . ?
C45 B3 C38 C43 70.5(6) . . . . ?
B4 B3 C38 C43 -82.4(7) . . . . ?
C43 C38 C39 C40 2.7(10) . . . . ?
B3 C38 C39 C40 179.7(6) . . . . ?
C38 C39 C40 C41 0.9(9) . . . . ?
C39 C40 C41 C42 -2.7(8) . . . . ?
C40 C41 C42 C43 0.8(7) . . . . ?
C41 C42 C43 C38 2.9(6) . . . . ?
C41 C42 C43 C44 -175.3(3) . . . . ?
C39 C38 C43 C42 -4.6(8) . . . . ?
B3 C38 C43 C42 178.5(4) . . . . ?
C39 C38 C43 C44 173.6(5) . . . . ?
B3 C38 C43 C44 -3.4(8) . . . . ?
C45' B3 C38' C39' 84(2) . . . . ?
C66 B3 C38' C39' -126.3(17) . . . . ?
B4 B3 C38' C39' -66(2) . . . . ?
C45' B3 C38' C43' -87(2) . . . . ?
C66 B3 C38' C43' 63(2) . . . . ?
B4 B3 C38' C43' 123.2(17) . . . . ?
C43' C38' C39' C40' -4(3) . . . . ?
B3 C38' C39' C40' -175.6(14) . . . . ?
C38' C39' C40' C41' 4(2) . . . . ?
C39' C40' C41' C42' -4(2) . . . . ?
C40' C41' C42' C43' 4(2) . . . . ?
C41' C42' C43' C44' 174.2(16) . . . . ?
C41' C42' C43' C38' -3(3) . . . . ?
C39' C38' C43' C42' 3(3) . . . . ?
B3 C38' C43' C42' 175.7(18) . . . . ?
C39' C38' C43' C44' -173.9(18) . . . . ?
B3 C38' C43' C44' -2(3) . . . . ?
C38 B3 C45 C46 -104.0(4) . . . . ?
C66 B3 C45 C46 110.7(4) . . . . ?
B4 B3 C45 C46 51.2(4) . . . . ?
C38 B3 C45 C50 68.0(4) . . . . ?
C66 B3 C45 C50 -77.3(4) . . . . ?
B4 B3 C45 C50 -136.8(3) . . . . ?
C50 C45 C46 C47 -4.5(5) . . . . ?
B3 C45 C46 C47 168.1(3) . . . . ?
C45 C46 C47 C48 1.4(6) . . . . ?
C46 C47 C48 C49 2.6(6) . . . . ?
C47 C48 C49 C50 -3.1(6) . . . . ?
C48 C49 C50 C45 -0.3(6) . . . . ?
C48 C49 C50 C51 -179.5(3) . . . . ?
C46 C45 C50 C49 3.9(5) . . . . ?
B3 C45 C50 C49 -168.7(4) . . . . ?
C46 C45 C50 C51 -176.9(3) . . . . ?
B3 C45 C50 C51 10.5(5) . . . . ?
C66 B3 C45' C46' -44.1(15) . . . . ?
C38' B3 C45' C46' 105.8(13) . . . . ?
B4 B3 C45' C46' -108.5(12) . . . . ?
C66 B3 C45' C50' 140.1(13) . . . . ?
C38' B3 C45' C50' -70.0(17) . . . . ?
B4 B3 C45' C50' 75.7(17) . . . . ?
C50' C45' C46' C47' -1(2) . . . . ?
B3 C45' C46' C47' -176.5(15) . . . . ?
C45' C46' C47' C48' 1(3) . . . . ?
C46' C47' C48' C49' -1(4) . . . . ?
C47' C48' C49' C50' 0(4) . . . . ?
C46' C45' C50' C49' 0(2) . . . . ?
B3 C45' C50' C49' 174.8(15) . . . . ?
C46' C45' C50' C51' 176.4(18) . . . . ?
B3 C45' C50' C51' -8(2) . . . . ?
C48' C49' C50' C45' 1(3) . . . . ?
C48' C49' C50' C51' -176(2) . . . . ?
C57 C52 C53 C54 -1.3(3) . . . . ?
B4 C52 C53 C54 178.0(2) . . . . ?
C52 C53 C54 C55 0.2(4) . . . . ?
C53 C54 C55 C56 0.9(4) . . . . ?
C54 C55 C56 C57 -0.7(4) . . . . ?
C55 C56 C57 C52 -0.4(3) . . . . ?
C55 C56 C57 C58 178.9(2) . . . . ?
C53 C52 C57 C56 1.4(3) . . . . ?
B4 C52 C57 C56 -177.94(19) . . . . ?
C53 C52 C57 C58 -177.91(19) . . . . ?
B4 C52 C57 C58 2.7(3) . . . . ?
C64 C59 C60 C61 -0.7(3) . . . . ?
B4 C59 C60 C61 175.12(19) . . . . ?
C59 C60 C61 C62 0.9(3) . . . . ?
C60 C61 C62 C63 -0.1(3) . . . . ?
C61 C62 C63 C64 -0.7(3) . . . . ?
C62 C63 C64 C59 0.8(3) . . . . ?
C62 C63 C64 C65 -179.1(2) . . . . ?
C60 C59 C64 C63 -0.1(3) . . . . ?
B4 C59 C64 C63 -175.72(19) . . . . ?
C60 C59 C64 C65 179.77(19) . . . . ?
B4 C59 C64 C65 4.2(3) . . . . ?
C45' B3 C66 C67 124.8(9) . . . . ?
C38 B3 C66 C67 -7.8(4) . . . . ?
C45 B3 C66 C67 133.4(3) . . . . ?
C38' B3 C66 C67 -20.7(7) . . . . ?
B4 B3 C66 C67 -120.2(2) . . . . ?
C45' B3 C66 B4 -115.0(9) . . . . ?
C38 B3 C66 B4 112.3(3) . . . . ?
C45 B3 C66 B4 -106.4(2) . . . . ?
C38' B3 C66 B4 99.4(7) . . . . ?
B4 C66 C67 C68 -40.9(3) . . . . ?
B3 C66 C67 C68 53.0(3) . . . . ?
B4 C66 C67 C72 140.2(2) . . . . ?
B3 C66 C67 C72 -125.9(2) . . . . ?
C72 C67 C68 C69 0.5(3) . . . . ?
C66 C67 C68 C69 -178.44(19) . . . . ?
C67 C68 C69 C70 -0.4(3) . . . . ?
C68 C69 C70 C71 -0.1(3) . . . . ?
C69 C70 C71 C72 0.4(4) . . . . ?
C70 C71 C72 C67 -0.2(3) . . . . ?
C70 C71 C72 N2 179.7(2) . . . . ?
C68 C67 C72 C71 -0.2(3) . . . . ?
C66 C67 C72 C71 178.77(19) . . . . ?
C68 C67 C72 N2 179.87(18) . . . . ?
C66 C67 C72 N2 -1.1(3) . . . . ?
C74 N2 C72 C71 75.7(3) . . . . ?
C73 N2 C72 C71 -51.3(3) . . . . ?
C74 N2 C72 C67 -104.4(2) . . . . ?
C73 N2 C72 C67 128.6(2) . . . . ?
C2 C1 B1 C8 109.60(19) . . . . ?
C6 C1 B1 C8 -69.9(2) . . . . ?
C2 C1 B1 C29 -107.04(19) . . . . ?
C6 C1 B1 C29 73.5(2) . . . . ?
C2 C1 B1 B2 -45.4(2) . . . . ?
C6 C1 B1 B2 135.14(17) . . . . ?
C9 C8 B1 C1 114.62(18) . . . . ?
C13 C8 B1 C1 -59.0(2) . . . . ?
C9 C8 B1 C29 -29.2(2) . . . . ?
C13 C8 B1 C29 157.27(16) . . . . ?
C9 C8 B1 B2 -90.1(2) . . . . ?
C13 C8 B1 B2 96.4(2) . . . . ?
C30 C29 B1 C1 -15.2(2) . . . . ?
B2 C29 B1 C1 109.36(17) . . . . ?
C30 C29 B1 C8 126.81(18) . . . . ?
B2 C29 B1 C8 -108.61(17) . . . . ?
C30 C29 B1 B2 -124.58(19) . . . . ?
C16 C15 B2 C22 106.24(19) . . . . ?
C20 C15 B2 C22 -65.4(2) . . . . ?
C16 C15 B2 C29 -34.8(3) . . . . ?
C20 C15 B2 C29 153.51(17) . . . . ?
C16 C15 B2 B1 -101.0(2) . . . . ?
C20 C15 B2 B1 87.4(2) . . . . ?
C23 C22 B2 C15 109.43(19) . . . . ?
C27 C22 B2 C15 -69.2(2) . . . . ?
C23 C22 B2 C29 -105.10(19) . . . . ?
C27 C22 B2 C29 76.3(2) . . . . ?
C23 C22 B2 B1 -46.3(2) . . . . ?
C27 C22 B2 B1 135.08(17) . . . . ?
C30 C29 B2 C15 4.5(3) . . . . ?
B1 C29 B2 C15 -112.68(18) . . . . ?
C30 C29 B2 C22 -136.39(18) . . . . ?
B1 C29 B2 C22 106.39(16) . . . . ?
C30 C29 B2 B1 117.2(2) . . . . ?
C53 C52 B4 C66 104.4(2) . . . . ?
C57 C52 B4 C66 -76.3(2) . . . . ?
C53 C52 B4 C59 -113.3(2) . . . . ?
C57 C52 B4 C59 66.0(2) . . . . ?
C53 C52 B4 B3 41.9(3) . . . . ?
C57 C52 B4 B3 -138.73(18) . . . . ?
C67 C66 B4 C52 12.0(3) . . . . ?
B3 C66 B4 C52 -109.63(19) . . . . ?
C67 C66 B4 C59 -129.42(19) . . . . ?
B3 C66 B4 C59 108.92(18) . . . . ?
C67 C66 B4 B3 121.7(2) . . . . ?
C60 C59 B4 C52 -114.4(2) . . . . ?
C64 C59 B4 C52 61.1(2) . . . . ?
C60 C59 B4 C66 29.6(3) . . . . ?
C64 C59 B4 C66 -154.99(18) . . . . ?
C60 C59 B4 B3 89.7(2) . . . . ?
C64 C59 B4 B3 -94.8(2) . . . . ?
C4_1 O1_1 C1_1 C2_1 21.6(5) . . . . ?
Li2 O1_1 C1_1 C2_1 -169.6(4) . . . . ?
O1_1 C1_1 C2_1 C3_1 4.2(5) . . . . ?
C1_1 C2_1 C3_1 C4_1 -27.5(5) . . . . ?
C1_1 O1_1 C4_1 C3_1 -39.2(5) . . . . ?
Li2 O1_1 C4_1 C3_1 150.9(4) . . . . ?
C2_1 C3_1 C4_1 O1_1 40.9(5) . . . . ?
O1_7 Li2 O1_2 C1_2 69(3) . . . . ?
O1_5 Li2 O1_2 C1_2 -170(2) . . . . ?
O1_4 Li2 O1_2 C1_2 -50(3) . . . . ?
C4_4 Li2 O1_2 C1_2 -71(2) . . . . ?
O1_7 Li2 O1_2 C4_2 -76(2) . . . . ?
O1_5 Li2 O1_2 C4_2 45(2) . . . . ?
O1_4 Li2 O1_2 C4_2 165.2(18) . . . . ?
C4_4 Li2 O1_2 C4_2 144(2) . . . . ?
C4_2 O1_2 C1_2 C2_2 -4(3) . . . . ?
Li2 O1_2 C1_2 C2_2 -150(2) . . . . ?
O1_2 C1_2 C2_2 C3_2 -19(3) . . . . ?
C1_2 C2_2 C3_2 C4_2 34(3) . . . . ?
C1_2 O1_2 C4_2 C3_2 25(3) . . . . ?
Li2 O1_2 C4_2 C3_2 173(2) . . . . ?
C2_2 C3_2 C4_2 O1_2 -36(3) . . . . ?
C4_3 O1_3 C1_3 C2_3 3.7(7) . . . . ?
Li2 O1_3 C1_3 C2_3 160.7(5) . . . . ?
O1_3 C1_3 C2_3 C3_3 -24.9(8) . . . . ?
C1_3 C2_3 C3_3 C4_3 34.4(7) . . . . ?
C1_3 O1_3 C4_3 C3_3 17.6(6) . . . . ?
Li2 O1_3 C4_3 C3_3 -140.1(4) . . . . ?
C2_3 C3_3 C4_3 O1_3 -32.7(6) . . . . ?
C4_4 O1_4 C1_4 C2_4 -5(2) . . . . ?
Li2 O1_4 C1_4 C2_4 -132.9(13) . . . . ?
O1_4 C1_4 C2_4 C3_4 0(2) . . . . ?
C1_4 C2_4 C3_4 C4_4 5(3) . . . . ?
C1_4 O1_4 C4_4 C3_4 8(3) . . . . ?
Li2 O1_4 C4_4 C3_4 142.9(17) . . . . ?
C1_4 O1_4 C4_4 Li2 -134.5(18) . . . . ?
C2_4 C3_4 C4_4 O1_4 -9(3) . . . . ?
C2_4 C3_4 C4_4 Li2 28(3) . . . . ?
C4_5 O1_5 C1_5 C2_5 0.8(3) . . . . ?
Li2 O1_5 C1_5 C2_5 -153.4(2) . . . . ?
O1_5 C1_5 C2_5 C3_5 23.1(3) . . . . ?
C1_5 C2_5 C3_5 C4_5 -37.1(2) . . . . ?
C1_5 O1_5 C4_5 C3_5 -24.7(3) . . . . ?
Li2 O1_5 C4_5 C3_5 129.5(2) . . . . ?
C2_5 C3_5 C4_5 O1_5 38.1(3) . . . . ?
C4_6 O1_6 C1_6 C2_6 -33(2) . . . . ?
Li2 O1_6 C1_6 C2_6 136.3(17) . . . . ?
O1_6 C1_6 C2_6 C3_6 21(2) . . . . ?
C1_6 C2_6 C3_6 C4_6 -1(2) . . . . ?
C1_6 O1_6 C4_6 C3_6 32(2) . . . . ?
Li2 O1_6 C4_6 C3_6 -136.3(14) . . . . ?
C2_6 C3_6 C4_6 O1_6 -18(2) . . . . ?
C4_7 O1_7 C1_7 C2_7 -7.3(18) . . . . ?
Li2 O1_7 C1_7 C2_7 148.0(14) . . . . ?
O1_7 C1_7 C2_7 C3_7 25.0(18) . . . . ?
C1_7 C2_7 C3_7 C4_7 -33.0(17) . . . . ?
C1_7 O1_7 C4_7 C3_7 -13.3(17) . . . . ?
Li2 O1_7 C4_7 C3_7 -168.8(9) . . . . ?
C2_7 C3_7 C4_7 O1_7 28.6(16) . . . . ?
C4_8 O1_8 C1_8 C2_8 -3.3(3) . . . . ?
Li1 O1_8 C1_8 C2_8 166.0(2) . . . . ?
O1_8 C1_8 C2_8 C3_8 -17.6(3) . . . . ?
C1_8 C2_8 C3_8 C4_8 30.5(3) . . . . ?
C1_8 O1_8 C4_8 C3_8 23.0(3) . . . . ?
Li1 O1_8 C4_8 C3_8 -147.0(2) . . . . ?
C2_8 C3_8 C4_8 O1_8 -33.3(3) . . . . ?
C4_9 O1_9 C1_9 OC2_9 -22.7(15) . . . . ?
Li1 O1_9 C1_9 OC2_9 143.5(7) . . . . ?
O1_9 C1_9 OC2_9 C3_9 33.8(12) . . . . ?
C1_9 OC2_9 C3_9 C4_9 -32.8(12) . . . . ?
C1_9 O1_9 C4_9 C3_9 1.6(15) . . . . ?
Li1 O1_9 C4_9 C3_9 -163.8(8) . . . . ?
OC2_9 C3_9 C4_9 O1_9 19.9(13) . . . . ?
C4_10 O1_10 C1_10 C2_10 1.0(16) . . . . ?
Li1 O1_10 C1_10 C2_10 173.0(8) . . . . ?
O1_10 C1_10 C2_10 C3_10 -22.8(16) . . . . ?
C1_10 C2_10 C3_10 C4_10 34.8(15) . . . . ?
C1_10 O1_10 C4_10 C3_10 21.6(16) . . . . ?
Li1 O1_10 C4_10 C3_10 -149.3(9) . . . . ?
C2_10 C3_10 C4_10 O1_10 -35.1(15) . . . . ?
C4_11 O1_11 C1_11 C2_11 -8.1(2) . . . . ?
Li1 O1_11 C1_11 C2_11 -171.0(2) . . . . ?
O1_11 C1_11 C2_11 C3_11 29.4(2) . . . . ?
C1_11 C2_11 C3_11 C4_11 -38.4(2) . . . . ?
C1_11 O1_11 C4_11 C3_11 -16.7(2) . . . . ?
Li1 O1_11 C4_11 C3_11 145.2(2) . . . . ?
C2_11 C3_11 C4_11 O1_11 34.2(2) . . . . ?
C4_12 O1_12 C1_12 C2_12 28.0(5) . . . . ?
Li1 O1_12 C1_12 C2_12 -171.5(3) . . . . ?
O1_12 C1_12 C2_12 C3_12 -34.1(6) . . . . ?
C1_12 C2_12 C3_12 C4_12 28.7(7) . . . . ?
C1_12 O1_12 C4_12 C3_12 -9.4(6) . . . . ?
Li1 O1_12 C4_12 C3_12 -170.0(5) . . . . ?
C2_12 C3_12 C4_12 O1_12 -13.0(8) . . . . ?
C4_13 O1_13 C1_13 C2_13 8(3) . . . . ?
Li1 O1_13 C1_13 C2_13 -147.8(16) . . . . ?
O1_13 C1_13 C2_13 C3_13 18(3) . . . . ?
C1_13 C2_13 C3_13 C4_13 -36(3) . . . . ?
C1_13 O1_13 C4_13 C3_13 -31(3) . . . . ?
Li1 O1_13 C4_13 C3_13 118(2) . . . . ?
C2_13 C3_13 C4_13 O1_13 41(3) . . . . ?
